data_4314574
loop_
_publ_author_name
'Tanya K. Ronson'
'Christopher Carruthers'
'Julie Fisher'
'Thierry Brotin'
'Lindsay P. Harding'
'Pierre J. Rizkallah'
'Michaele J. Hardie'

_publ_section_title
;
 Tripodal 4-Pyridyl-Derived Host Ligands and Their Metallo-Supramolecular
 Chemistry: Stella Octangula and Bowl-Shaped Assemblies
;
_journal_name_full 'Inorganic Chemistry'
_journal_page_first 675
_journal_page_last 685
_journal_paper_doi 10.1021/ic901972h
_journal_volume 49
_journal_year 2010
_chemical_formula_sum 'C184 H209 N15 O43.5 Pd8 S3'
_chemical_formula_weight 4274.04
_chemical_name_systematic
; 
 tetrakis(Tris(4-pyridylmethyl)cyclotriguaiacylene)trispalladium nitrate
;
_space_group_IT_number 15
_symmetry_cell_setting monoclinic
_symmetry_space_group_name_Hall '-C 2yc'
_symmetry_space_group_name_H-M 'C 1 2/c 1'
_atom_sites_solution_hydrogens geom
_atom_sites_solution_primary direct
_atom_sites_solution_secondary difmap
_audit_creation_method SHELXL-97
_cell_angle_alpha 90.00
_cell_angle_beta 100.545(15)
_cell_angle_gamma 90.00
_cell_formula_units_Z 8
_cell_length_a 43.49(3)
_cell_length_b 28.10(3)
_cell_length_c 40.83(4)
_cell_measurement_temperature 150(2)
_cell_volume 49054(8)
_computing_cell_refinement 'Bruker XSCANS'
_computing_data_collection 'Bruker XSCANS'
_computing_data_reduction 'Bruker SHELXTL'
_computing_molecular_graphics 'Bruker SHELXTL'
_computing_publication_material 'Bruker SHELXTL'
_computing_structure_refinement 'SHELXL-97 (Sheldrick, 1997)'
_computing_structure_solution 'SHELXS-97 (Sheldrick, 1990)'
_diffrn_ambient_temperature 150(2)
_diffrn_measured_fraction_theta_full 0.943
_diffrn_measured_fraction_theta_max 0.943
_diffrn_measurement_device_type 'Bruker D8 diffractometer'
_diffrn_measurement_method '\w rotation with narrow frames'
_diffrn_radiation_monochromator 'silicon 111'
_diffrn_radiation_source 'Daresbury SRS, Station 16.2SMX'
_diffrn_radiation_type 'synchrotron, l = 0.7977'
_diffrn_reflns_av_R_equivalents 0.1208
_diffrn_reflns_av_sigmaI/netI 0.1250
_diffrn_reflns_limit_h_max 35
_diffrn_reflns_limit_h_min -36
_diffrn_reflns_limit_k_max 23
_diffrn_reflns_limit_k_min -23
_diffrn_reflns_limit_l_max 34
_diffrn_reflns_limit_l_min -33
_diffrn_reflns_number 70813
_diffrn_reflns_theta_full 17.75
_diffrn_reflns_theta_max 17.75
_diffrn_reflns_theta_min 3.19
_exptl_absorpt_coefficient_mu 0.659
_exptl_absorpt_correction_T_max 0.9615
_exptl_absorpt_correction_T_min 0.9076
_exptl_absorpt_correction_type multi-scan
_exptl_absorpt_process_details SADABS
_exptl_crystal_colour colourless
_exptl_crystal_density_diffrn 1.157
_exptl_crystal_density_meas ?
_exptl_crystal_density_method 'not measured'
_exptl_crystal_description block
_exptl_crystal_F_000 17456
_exptl_crystal_size_max 0.15
_exptl_crystal_size_mid 0.10
_exptl_crystal_size_min 0.06
_refine_diff_density_max 1.513
_refine_diff_density_min -0.651
_refine_diff_density_rms 0.096
_refine_ls_extinction_method none
_refine_ls_goodness_of_fit_ref 1.071
_refine_ls_hydrogen_treatment constr
_refine_ls_matrix_type full
_refine_ls_number_parameters 1123
_refine_ls_number_reflns 15312
_refine_ls_number_restraints 48
_refine_ls_restrained_S_all 1.072
_refine_ls_R_factor_all 0.1491
_refine_ls_R_factor_gt 0.1122
_refine_ls_shift/su_max 0.000
_refine_ls_shift/su_mean 0.000
_refine_ls_structure_factor_coef Fsqd
_refine_ls_weighting_details 'calc w=1/[\s^2^(Fo^2^)+(0.1966P)^2^+188.8243P] where P=(Fo^2^+2Fc^2^)/3'
_refine_ls_weighting_scheme calc
_refine_ls_wR_factor_gt 0.3009
_refine_ls_wR_factor_ref 0.3267
_reflns_number_gt 9929
_reflns_number_total 15312
_reflns_threshold_expression >2sigma(I)
_cod_data_source_file ic901972h_si_001_5.cif
_cod_data_source_block Pd3(L3)4
_cod_depositor_comments
;
The following automatic conversions were performed:

'_symmetry_cell_setting' value 'Monoclinic' changed to 'monoclinic'
according to the built-in table from CIF Core dictionary named
'cif_core.dic' version 2.4.1 from 2010-06-29.

Automatic conversion script
Id: cif_fix_values 1646 2011-03-28 12:23:43Z adriana 

The following automatic conversions were performed:

'_exptl_crystal_density_meas' value 'not measured' was changed to '?'
- the value is perceived as not measured.

Automatic conversion script
Id: cif_fix_values 3008 2015-01-20 13:52:24Z robertas 
;
_cod_original_cell_volume 49058(79)
_cod_original_formula_sum 'C184 H209 N15 O43.50 Pd8 S3'
_cod_database_code 4314574

loop_
_symmetry_equiv_pos_as_xyz
'x, y, z'
'-x, y, -z+1/2'
'x+1/2, y+1/2, z'
'-x+1/2, y+1/2, -z+1/2'
'-x, -y, -z'
'x, -y, z-1/2'
'-x+1/2, -y+1/2, -z'
'x+1/2, -y+1/2, z-1/2'

loop_
_atom_site_label
_atom_site_type_symbol
_atom_site_fract_x
_atom_site_fract_y
_atom_site_fract_z
_atom_site_U_iso_or_equiv
_atom_site_adp_type
_atom_site_occupancy
_atom_site_symmetry_multiplicity
_atom_site_calc_flag
_atom_site_refinement_flags
_atom_site_disorder_assembly
_atom_site_disorder_group
Pd1 Pd 0.11201(3) 0.57357(5) 0.37492(3) 0.0609(5) Uani 1 1 d . . .
Pd2 Pd 0.08564(3) 0.78881(5) 0.56732(3) 0.0844(6) Uani 1 1 d . . .
Pd3 Pd 0.14592(3) 0.94071(5) 0.37407(4) 0.0871(6) Uani 1 1 d . . .
O1 O -0.0152(2) 0.6532(4) 0.4476(3) 0.081(3) Uiso 1 1 d . . .
O2 O -0.0223(3) 0.7235(5) 0.4862(3) 0.113(4) Uiso 1 1 d . . .
O3 O 0.0141(3) 0.9457(4) 0.4391(3) 0.108(4) Uiso 1 1 d . . .
O4 O 0.0241(3) 0.9677(5) 0.3786(3) 0.110(4) Uiso 1 1 d . . .
O5 O 0.0404(3) 0.7760(4) 0.2823(3) 0.083(3) Uiso 1 1 d . . .
O6 O 0.0232(2) 0.6888(4) 0.2939(3) 0.084(3) Uiso 1 1 d . . .
O7 O 0.1881(3) 0.4640(4) 0.5198(3) 0.091(4) Uiso 1 1 d . . .
O8 O 0.2139(3) 0.5166(4) 0.5686(3) 0.103(4) Uiso 1 1 d . . .
O9 O 0.0053(3) 0.5799(4) 0.5149(3) 0.096(4) Uiso 1 1 d . . .
O10 O 0.0333(3) 0.5287(4) 0.4765(3) 0.091(4) Uiso 1 1 d . . .
O11 O 0.1424(3) 0.6332(5) 0.6943(3) 0.112(4) Uiso 1 1 d . . .
O12 O 0.0808(3) 0.6501(5) 0.6782(3) 0.116(4) Uiso 1 1 d . . .
O13 O 0.2628(3) 0.8226(5) 0.3055(3) 0.117(4) Uiso 1 1 d . . .
O14 O 0.2946(3) 0.7407(4) 0.3246(3) 0.104(4) Uiso 1 1 d . . .
O15 O 0.2293(2) 0.5190(4) 0.2883(3) 0.086(3) Uiso 1 1 d . . .
O16 O 0.1689(2) 0.5119(4) 0.2604(3) 0.084(3) Uiso 1 1 d . . .
O17 O 0.0906(3) 0.7369(4) 0.2408(3) 0.082(3) Uiso 1 1 d . . .
O18 O 0.1177(3) 0.8168(5) 0.2422(3) 0.102(4) Uiso 1 1 d . . .
O19 O 0.1962(2) 0.9678(4) 0.6221(3) 0.087(3) Uiso 1 1 d . . .
O20 O 0.2474(3) 0.9968(4) 0.5976(3) 0.083(3) Uiso 1 1 d . . .
O21 O 0.0490(3) 1.0415(4) 0.4750(3) 0.110(4) Uiso 1 1 d . . .
O22 O 0.0581(3) 0.9983(5) 0.5322(3) 0.104(4) Uiso 1 1 d . . .
O23 O 0.2329(3) 1.1281(5) 0.4523(3) 0.118(4) Uiso 1 1 d . . .
O24 O 0.1766(4) 1.1451(5) 0.4165(4) 0.146(5) Uiso 1 1 d . . .
N1 N 0.0707(3) 0.5884(4) 0.3904(3) 0.060(4) Uani 1 1 d . . .
N2 N 0.0594(3) 0.8311(5) 0.5329(4) 0.079(4) Uani 1 1 d . . .
N3 N 0.1114(3) 0.9023(5) 0.3464(3) 0.085(4) Uani 1 1 d . . .
N4 N 0.1264(3) 0.5320(5) 0.4150(3) 0.068(4) Uani 1 1 d . . .
N5 N 0.0544(3) 0.7367(6) 0.5572(3) 0.091(5) Uani 1 1 d . . .
N6 N 0.1115(3) 0.7482(6) 0.6010(3) 0.087(5) Uani 1 1 d . . .
N7 N 0.1787(3) 0.8998(4) 0.3589(3) 0.073(4) Uani 1 1 d . . .
N8 N 0.1531(3) 0.5597(4) 0.3605(3) 0.060(4) Uani 1 1 d . . .
N9 N 0.1003(2) 0.6131(4) 0.3332(3) 0.055(3) Uani 1 1 d . . .
N10 N 0.1201(3) 0.8374(6) 0.5767(3) 0.093(5) Uani 1 1 d . . .
N11 N 0.1142(3) 0.9798(5) 0.3942(4) 0.090(5) Uani 1 1 d . . .
N12 N 0.1800(3) 0.9810(5) 0.3998(3) 0.083(4) Uani 1 1 d . . .
C1 C -0.0622(4) 0.7445(6) 0.3468(4) 0.090(6) Uiso 1 1 d . . .
H1A H -0.0707 0.7132 0.3384 0.108 Uiso 1 1 calc R . .
H1B H -0.0796 0.7678 0.3421 0.108 Uiso 1 1 calc R . .
C2 C -0.0520(4) 0.7409(7) 0.3843(5) 0.092(6) Uiso 1 1 d . . .
C3 C -0.0389(4) 0.7003(6) 0.3993(4) 0.084(5) Uiso 1 1 d . . .
H3 H -0.0373 0.6744 0.3848 0.100 Uiso 1 1 calc R . .
C4 C -0.0279(4) 0.6920(6) 0.4322(4) 0.078(5) Uiso 1 1 d . . .
C5 C -0.0328(4) 0.7341(7) 0.4528(5) 0.100(6) Uiso 1 1 d . . .
C6 C -0.0453(4) 0.7739(7) 0.4389(4) 0.086(5) Uiso 1 1 d . . .
H6 H -0.0474 0.8000 0.4531 0.103 Uiso 1 1 calc R . .
C7 C -0.0555(4) 0.7797(7) 0.4050(5) 0.102(6) Uiso 1 1 d . . .
C8 C -0.0664(4) 0.8293(6) 0.3935(5) 0.099(6) Uiso 1 1 d . . .
H8A H -0.0835 0.8257 0.3740 0.119 Uiso 1 1 calc R . .
H8B H -0.0757 0.8440 0.4115 0.119 Uiso 1 1 calc R . .
C9 C -0.0442(4) 0.8627(6) 0.3846(5) 0.089(5) Uiso 1 1 d . . .
C10 C -0.0261(4) 0.8888(6) 0.4159(5) 0.098(6) Uiso 1 1 d . . .
H10 H -0.0304 0.8834 0.4376 0.117 Uiso 1 1 calc R . .
C11 C -0.0047(4) 0.9184(7) 0.4105(5) 0.091(6) Uiso 1 1 d . . .
C12 C 0.0047(4) 0.9347(7) 0.3839(5) 0.090(6) Uiso 1 1 d . . .
C13 C -0.0130(4) 0.9078(6) 0.3533(5) 0.094(6) Uiso 1 1 d . . .
H13 H -0.0087 0.9141 0.3317 0.113 Uiso 1 1 calc R . .
C14 C -0.0344(4) 0.8759(6) 0.3575(4) 0.081(5) Uiso 1 1 d . . .
C15 C -0.0487(5) 0.8461(7) 0.3242(5) 0.117(7) Uiso 1 1 d . . .
H15A H -0.0699 0.8347 0.3260 0.141 Uiso 1 1 calc R . .
H15B H -0.0508 0.8675 0.3047 0.141 Uiso 1 1 calc R . .
C16 C -0.0282(4) 0.8025(6) 0.3182(4) 0.078(5) Uiso 1 1 d . . .
C17 C -0.0036(4) 0.8093(6) 0.3035(4) 0.078(5) Uiso 1 1 d . . .
H17 H 0.0011 0.8408 0.2975 0.093 Uiso 1 1 calc R . .
C18 C 0.0159(4) 0.7715(6) 0.2965(4) 0.071(5) Uiso 1 1 d . . .
C19 C 0.0057(4) 0.7261(6) 0.3043(4) 0.072(5) Uiso 1 1 d . . .
C20 C -0.0186(4) 0.7195(6) 0.3197(4) 0.078(5) Uiso 1 1 d . . .
H20 H -0.0235 0.6882 0.3259 0.093 Uiso 1 1 calc R . .
C21 C -0.0375(4) 0.7590(6) 0.3274(4) 0.080(5) Uiso 1 1 d . . .
C22 C -0.0138(4) 0.6093(6) 0.4290(4) 0.083(5) Uiso 1 1 d . . .
H22A H -0.0326 0.6073 0.4112 0.100 Uiso 1 1 calc R . .
H22B H -0.0143 0.5819 0.4442 0.100 Uiso 1 1 calc R . .
C23 C 0.0150(4) 0.6053(5) 0.4132(4) 0.065(5) Uiso 1 1 d . . .
C24 C 0.0162(4) 0.5788(5) 0.3847(4) 0.062(4) Uiso 1 1 d . . .
H24 H -0.0024 0.5655 0.3723 0.074 Uiso 1 1 calc R . .
C25 C 0.0439(4) 0.5718(5) 0.3745(4) 0.067(5) Uiso 1 1 d . . .
H25 H 0.0438 0.5540 0.3548 0.080 Uiso 1 1 calc R . .
C26 C 0.0715(4) 0.6133(5) 0.4178(4) 0.065(5) Uiso 1 1 d . . .
H26 H 0.0909 0.6251 0.4295 0.079 Uiso 1 1 calc R . .
C27 C 0.0439(4) 0.6225(6) 0.4298(4) 0.086(5) Uiso 1 1 d . . .
H27 H 0.0449 0.6407 0.4496 0.103 Uiso 1 1 calc R . .
C28 C 0.0070(4) 0.9392(6) 0.4693(4) 0.091(6) Uiso 1 1 d . . .
H28A H -0.0159 0.9341 0.4665 0.109 Uiso 1 1 calc R . .
H28B H 0.0118 0.9691 0.4821 0.109 Uiso 1 1 calc R . .
C29 C 0.0230(4) 0.8988(7) 0.4906(5) 0.098(6) Uiso 1 1 d . . .
C30 C 0.0145(5) 0.8811(7) 0.5185(5) 0.106(6) Uiso 1 1 d . . .
H30 H -0.0047 0.8923 0.5236 0.127 Uiso 1 1 calc R . .
C31 C 0.0304(5) 0.8492(7) 0.5398(5) 0.106(6) Uiso 1 1 d . . .
H31 H 0.0226 0.8391 0.5590 0.127 Uiso 1 1 calc R . .
C32 C 0.0671(5) 0.8449(7) 0.5037(5) 0.095(6) Uiso 1 1 d . . .
H32 H 0.0850 0.8305 0.4974 0.114 Uiso 1 1 calc R . .
C33 C 0.0513(4) 0.8780(6) 0.4826(4) 0.086(5) Uiso 1 1 d . . .
H33 H 0.0587 0.8872 0.4630 0.103 Uiso 1 1 calc R . .
C34 C 0.0492(4) 0.8199(6) 0.2727(4) 0.086(5) Uiso 1 1 d . . .
H34A H 0.0300 0.8375 0.2627 0.103 Uiso 1 1 calc R . .
H34B H 0.0616 0.8152 0.2549 0.103 Uiso 1 1 calc R . .
C35 C 0.0684(4) 0.8518(7) 0.3002(5) 0.090(6) Uiso 1 1 d . . .
C36 C 0.0828(4) 0.8314(6) 0.3306(4) 0.081(5) Uiso 1 1 d . . .
H36 H 0.0788 0.7995 0.3361 0.097 Uiso 1 1 calc R . .
C37 C 0.1030(4) 0.8595(8) 0.3520(5) 0.096(6) Uiso 1 1 d . . .
H37 H 0.1116 0.8462 0.3730 0.116 Uiso 1 1 calc R . .
C38 C 0.0977(4) 0.9221(7) 0.3167(5) 0.094(6) Uiso 1 1 d . . .
H38 H 0.1033 0.9534 0.3114 0.113 Uiso 1 1 calc R . .
C39 C 0.0759(4) 0.8973(7) 0.2942(5) 0.090(6) Uiso 1 1 d . . .
H39 H 0.0660 0.9125 0.2743 0.108 Uiso 1 1 calc R . .
C40 C -0.0282(6) 0.7627(10) 0.5081(7) 0.179(11) Uiso 1 1 d . . .
H40A H -0.0157 0.7904 0.5043 0.269 Uiso 1 1 calc R . .
H40B H -0.0225 0.7526 0.5314 0.269 Uiso 1 1 calc R . .
H40C H -0.0505 0.7711 0.5032 0.269 Uiso 1 1 calc R . .
C41 C 0.0294(5) 0.9767(8) 0.3483(6) 0.140(8) Uiso 1 1 d . . .
H41A H 0.0098 0.9858 0.3338 0.210 Uiso 1 1 calc R . .
H41B H 0.0379 0.9483 0.3394 0.210 Uiso 1 1 calc R . .
H41C H 0.0445 1.0029 0.3493 0.210 Uiso 1 1 calc R . .
C42 C 0.0144(4) 0.6427(7) 0.2987(5) 0.103(6) Uiso 1 1 d . . .
H42A H 0.0166 0.6364 0.3226 0.155 Uiso 1 1 calc R . .
H42B H 0.0277 0.6208 0.2889 0.155 Uiso 1 1 calc R . .
H42C H -0.0075 0.6381 0.2879 0.155 Uiso 1 1 calc R . .
C43 C 0.0927(4) 0.4385(6) 0.5703(5) 0.097(6) Uiso 1 1 d . . .
H43A H 0.0893 0.4112 0.5548 0.116 Uiso 1 1 calc R . .
H43B H 0.0897 0.4273 0.5925 0.116 Uiso 1 1 calc R . .
C44 C 0.1269(4) 0.4566(6) 0.5729(4) 0.083(5) Uiso 1 1 d . . .
C45 C 0.1414(4) 0.4503(6) 0.5453(4) 0.086(5) Uiso 1 1 d . . .
H45 H 0.1314 0.4328 0.5264 0.103 Uiso 1 1 calc R . .
C46 C 0.1712(4) 0.4705(6) 0.5462(4) 0.076(5) Uiso 1 1 d . . .
C47 C 0.1850(4) 0.4962(6) 0.5724(5) 0.084(5) Uiso 1 1 d . . .
C48 C 0.1727(5) 0.5003(7) 0.6007(5) 0.106(6) Uiso 1 1 d . . .
H48 H 0.1837 0.5173 0.6193 0.127 Uiso 1 1 calc R . .
C49 C 0.1428(4) 0.4786(7) 0.6019(5) 0.097(6) Uiso 1 1 d . . .
C50 C 0.1322(4) 0.4811(7) 0.6354(4) 0.098(6) Uiso 1 1 d . . .
H50A H 0.1178 0.4541 0.6363 0.117 Uiso 1 1 calc R . .
H50B H 0.1508 0.4756 0.6529 0.117 Uiso 1 1 calc R . .
C51 C 0.1169(5) 0.5237(7) 0.6445(5) 0.096(6) Uiso 1 1 d . . .
C52 C 0.1362(5) 0.5586(7) 0.6627(4) 0.096(6) Uiso 1 1 d . . .
H52 H 0.1582 0.5542 0.6680 0.115 Uiso 1 1 calc R . .
C53 C 0.1232(5) 0.5973(7) 0.6724(4) 0.091(6) Uiso 1 1 d . . .
C54 C 0.0929(5) 0.6107(8) 0.6662(5) 0.109(7) Uiso 1 1 d . . .
C55 C 0.0717(5) 0.5761(6) 0.6458(4) 0.095(6) Uiso 1 1 d . . .
H55 H 0.0499 0.5819 0.6399 0.114 Uiso 1 1 calc R . .
C56 C 0.0849(4) 0.5357(6) 0.6360(4) 0.081(5) Uiso 1 1 d . . .
C57 C 0.0607(4) 0.4998(7) 0.6165(4) 0.100(6) Uiso 1 1 d . . .
H57A H 0.0407 0.5033 0.6244 0.120 Uiso 1 1 calc R . .
H57B H 0.0684 0.4670 0.6218 0.120 Uiso 1 1 calc R . .
C58 C 0.0547(4) 0.5068(6) 0.5773(4) 0.075(5) Uiso 1 1 d . . .
C59 C 0.0345(4) 0.5389(6) 0.5658(4) 0.089(6) Uiso 1 1 d . . .
H59 H 0.0247 0.5565 0.5810 0.107 Uiso 1 1 calc R . .
C60 C 0.0259(4) 0.5495(6) 0.5299(4) 0.084(5) Uiso 1 1 d . . .
C61 C 0.0415(4) 0.5171(6) 0.5121(4) 0.085(5) Uiso 1 1 d . . .
C62 C 0.0622(4) 0.4838(6) 0.5235(4) 0.074(5) Uiso 1 1 d . . .
H62 H 0.0719 0.4660 0.5084 0.088 Uiso 1 1 calc R . .
C63 C 0.0702(4) 0.4747(6) 0.5589(4) 0.086(5) Uiso 1 1 d . . .
C64 C 0.1736(4) 0.4379(6) 0.4900(4) 0.091(6) Uiso 1 1 d . . .
H64A H 0.1591 0.4135 0.4958 0.110 Uiso 1 1 calc R . .
H64B H 0.1899 0.4217 0.4800 0.110 Uiso 1 1 calc R . .
C65 C 0.1563(4) 0.4722(6) 0.4659(4) 0.068(5) Uiso 1 1 d . . .
C66 C 0.1320(4) 0.4557(6) 0.4418(4) 0.084(5) Uiso 1 1 d . . .
H66 H 0.1252 0.4236 0.4420 0.101 Uiso 1 1 calc R . .
C67 C 0.1178(4) 0.4868(7) 0.4174(4) 0.087(6) Uiso 1 1 d . . .
H67 H 0.1009 0.4752 0.4013 0.104 Uiso 1 1 calc R . .
C68 C 0.1490(4) 0.5476(7) 0.4383(5) 0.086(6) Uiso 1 1 d . . .
H68 H 0.1553 0.5799 0.4376 0.103 Uiso 1 1 calc R . .
C69 C 0.1645(4) 0.5179(6) 0.4645(4) 0.080(5) Uiso 1 1 d . . .
H69 H 0.1806 0.5305 0.4810 0.096 Uiso 1 1 calc R . .
C70 C -0.0067(4) 0.6158(6) 0.5344(5) 0.099(6) Uiso 1 1 d . . .
H70A H -0.0124 0.6006 0.5543 0.118 Uiso 1 1 calc R . .
H70B H -0.0259 0.6295 0.5211 0.118 Uiso 1 1 calc R . .
C71 C 0.0155(4) 0.6546(6) 0.5453(4) 0.087(5) Uiso 1 1 d . . .
C72 C 0.0386(4) 0.6662(7) 0.5250(5) 0.099(6) Uiso 1 1 d . . .
H72 H 0.0410 0.6461 0.5069 0.119 Uiso 1 1 calc R . .
C73 C 0.0571(4) 0.7063(7) 0.5318(5) 0.098(6) Uiso 1 1 d . . .
H73 H 0.0722 0.7130 0.5184 0.117 Uiso 1 1 calc R . .
C74 C 0.0334(5) 0.7254(7) 0.5769(5) 0.109(7) Uiso 1 1 d . . .
H74 H 0.0322 0.7454 0.5955 0.130 Uiso 1 1 calc R . .
C75 C 0.0130(4) 0.6858(6) 0.5714(5) 0.094(6) Uiso 1 1 d . . .
H75 H -0.0021 0.6804 0.5851 0.113 Uiso 1 1 calc R . .
C76 C 0.1643(5) 0.6580(7) 0.6773(5) 0.112(7) Uiso 1 1 d . . .
H76A H 0.1759 0.6350 0.6658 0.134 Uiso 1 1 calc R . .
H76B H 0.1796 0.6762 0.6935 0.134 Uiso 1 1 calc R . .
C77 C 0.1448(4) 0.6920(7) 0.6519(4) 0.088(5) Uiso 1 1 d . . .
C78 C 0.1509(4) 0.6901(7) 0.6187(5) 0.097(6) Uiso 1 1 d . . .
H78 H 0.1667 0.6697 0.6133 0.117 Uiso 1 1 calc R . .
C79 C 0.1340(5) 0.7176(6) 0.5952(5) 0.088(6) Uiso 1 1 d . . .
H79 H 0.1381 0.7155 0.5732 0.106 Uiso 1 1 calc R . .
C80 C 0.1074(4) 0.7521(7) 0.6340(5) 0.096(6) Uiso 1 1 d . . .
H80 H 0.0929 0.7743 0.6401 0.115 Uiso 1 1 calc R . .
C81 C 0.1249(5) 0.7229(7) 0.6576(5) 0.109(7) Uiso 1 1 d . . .
H81 H 0.1218 0.7259 0.6799 0.131 Uiso 1 1 calc R . .
C82 C 0.2273(5) 0.5511(8) 0.5909(5) 0.131(8) Uiso 1 1 d . . .
H82A H 0.2118 0.5760 0.5925 0.197 Uiso 1 1 calc R . .
H82B H 0.2453 0.5652 0.5831 0.197 Uiso 1 1 calc R . .
H82C H 0.2342 0.5367 0.6129 0.197 Uiso 1 1 calc R . .
C83 C 0.0495(4) 0.4998(6) 0.4563(4) 0.094(6) Uiso 1 1 d . . .
H83A H 0.0435 0.5093 0.4330 0.141 Uiso 1 1 calc R . .
H83B H 0.0441 0.4663 0.4587 0.141 Uiso 1 1 calc R . .
H83C H 0.0721 0.5039 0.4635 0.141 Uiso 1 1 calc R . .
C84 C 0.0507(6) 0.6666(9) 0.6677(6) 0.148(9) Uiso 1 1 d . . .
H84A H 0.0471 0.6717 0.6436 0.223 Uiso 1 1 calc R . .
H84B H 0.0481 0.6968 0.6790 0.223 Uiso 1 1 calc R . .
H84C H 0.0358 0.6432 0.6732 0.223 Uiso 1 1 calc R . .
C85 C 0.2106(5) 0.7525(9) 0.2047(6) 0.142(8) Uiso 1 1 d . . .
H85A H 0.2148 0.7308 0.1870 0.170 Uiso 1 1 calc R . .
H85B H 0.2126 0.7855 0.1969 0.170 Uiso 1 1 calc R . .
C86 C 0.2344(4) 0.7447(7) 0.2345(5) 0.090(6) Uiso 1 1 d . . .
C87 C 0.2375(4) 0.7871(7) 0.2556(5) 0.099(6) Uiso 1 1 d . . .
H87 H 0.2266 0.8161 0.2498 0.119 Uiso 1 1 calc R . .
C88 C 0.2582(4) 0.7793(7) 0.2850(5) 0.093(6) Uiso 1 1 d . . .
C89 C 0.2740(5) 0.7424(7) 0.2950(5) 0.097(6) Uiso 1 1 d . . .
C90 C 0.2701(5) 0.7013(7) 0.2749(5) 0.105(6) Uiso 1 1 d . . .
H90 H 0.2810 0.6726 0.2813 0.126 Uiso 1 1 calc R . .
C91 C 0.2494(4) 0.7055(7) 0.2453(5) 0.094(6) Uiso 1 1 d . . .
C92 C 0.2455(5) 0.6573(7) 0.2224(5) 0.115(7) Uiso 1 1 d . . .
H92A H 0.2375 0.6661 0.1989 0.138 Uiso 1 1 calc R . .
H92B H 0.2663 0.6422 0.2235 0.138 Uiso 1 1 calc R . .
C93 C 0.2228(4) 0.6208(6) 0.2340(4) 0.079(5) Uiso 1 1 d . . .
C94 C 0.2337(4) 0.5894(6) 0.2562(4) 0.080(5) Uiso 1 1 d . . .
H94 H 0.2553 0.5915 0.2657 0.096 Uiso 1 1 calc R . .
C95 C 0.2171(4) 0.5533(6) 0.2674(4) 0.070(5) Uiso 1 1 d . . .
C96 C 0.1841(4) 0.5496(6) 0.2504(4) 0.068(5) Uiso 1 1 d . . .
C97 C 0.1715(4) 0.5836(6) 0.2281(4) 0.077(5) Uiso 1 1 d . . .
H97 H 0.1500 0.5818 0.2182 0.092 Uiso 1 1 calc R . .
C98 C 0.1902(4) 0.6221(6) 0.2193(4) 0.080(5) Uiso 1 1 d . . .
C99 C 0.1743(4) 0.6544(6) 0.1926(4) 0.097(6) Uiso 1 1 d . . .
H99A H 0.1570 0.6369 0.1786 0.117 Uiso 1 1 calc R . .
H99B H 0.1893 0.6638 0.1783 0.117 Uiso 1 1 calc R . .
C100 C 0.1613(4) 0.6987(7) 0.2059(4) 0.094(6) Uiso 1 1 d . . .
C101 C 0.1320(4) 0.6972(7) 0.2177(4) 0.090(6) Uiso 1 1 d . . .
H101 H 0.1214 0.6675 0.2171 0.108 Uiso 1 1 calc R . .
C102 C 0.1186(4) 0.7361(7) 0.2299(4) 0.085(5) Uiso 1 1 d . . .
C103 C 0.1341(4) 0.7816(6) 0.2312(4) 0.084(5) Uiso 1 1 d . . .
C104 C 0.1620(5) 0.7842(7) 0.2209(4) 0.100(6) Uiso 1 1 d . . .
H104 H 0.1722 0.8141 0.2212 0.120 Uiso 1 1 calc R . .
C105 C 0.1760(4) 0.7445(7) 0.2099(5) 0.098(6) Uiso 1 1 d . . .
C106 C 0.2574(5) 0.8166(7) 0.3387(5) 0.113(7) Uiso 1 1 d . . .
H10A H 0.2764 0.8258 0.3548 0.136 Uiso 1 1 calc R . .
H10B H 0.2528 0.7828 0.3426 0.136 Uiso 1 1 calc R . .
C107 C 0.2301(4) 0.8474(6) 0.3439(4) 0.086(5) Uiso 1 1 d . . .
C108 C 0.2197(4) 0.8446(6) 0.3748(5) 0.090(6) Uiso 1 1 d . . .
H108 H 0.2300 0.8234 0.3913 0.108 Uiso 1 1 calc R . .
C109 C 0.1955(4) 0.8713(6) 0.3815(4) 0.074(5) Uiso 1 1 d . . .
H109 H 0.1904 0.8696 0.4031 0.088 Uiso 1 1 calc R . .
C110 C 0.1865(4) 0.9012(6) 0.3290(5) 0.084(5) Uiso 1 1 d . . .
H110 H 0.1744 0.9206 0.3124 0.101 Uiso 1 1 calc R . .
C111 C 0.2110(5) 0.8761(7) 0.3209(5) 0.104(6) Uiso 1 1 d . . .
H111 H 0.2152 0.8785 0.2989 0.125 Uiso 1 1 calc R . .
C112 C 0.2377(4) 0.5346(7) 0.3229(4) 0.098(6) Uiso 1 1 d . . .
H11A H 0.2503 0.5640 0.3242 0.117 Uiso 1 1 calc R . .
H11B H 0.2503 0.5097 0.3364 0.117 Uiso 1 1 calc R . .
C113 C 0.2074(4) 0.5440(6) 0.3368(4) 0.072(5) Uiso 1 1 d . . .
C114 C 0.1854(4) 0.5087(6) 0.3355(4) 0.080(5) Uiso 1 1 d . . .
H114 H 0.1891 0.4783 0.3269 0.096 Uiso 1 1 calc R . .
C115 C 0.1583(4) 0.5173(7) 0.3467(4) 0.077(5) Uiso 1 1 d . . .
H115 H 0.1428 0.4931 0.3448 0.092 Uiso 1 1 calc R . .
C116 C 0.1756(4) 0.5941(6) 0.3640(4) 0.072(5) Uiso 1 1 d . . .
H116 H 0.1724 0.6233 0.3746 0.087 Uiso 1 1 calc R . .
C117 C 0.2036(4) 0.5865(6) 0.3521(4) 0.075(5) Uiso 1 1 d . . .
H117 H 0.2195 0.6101 0.3546 0.090 Uiso 1 1 calc R . .
C118 C 0.0738(4) 0.6936(6) 0.2424(4) 0.074(5) Uiso 1 1 d . . .
H11C H 0.0755 0.6739 0.2227 0.089 Uiso 1 1 calc R . .
H11D H 0.0514 0.7010 0.2415 0.089 Uiso 1 1 calc R . .
C119 C 0.0862(3) 0.6644(5) 0.2746(4) 0.063(4) Uiso 1 1 d . . .
C120 C 0.0915(3) 0.6870(6) 0.3055(4) 0.067(5) Uiso 1 1 d . . .
H120 H 0.0905 0.7208 0.3066 0.080 Uiso 1 1 calc R . .
C121 C 0.0981(3) 0.6610(6) 0.3343(4) 0.059(4) Uiso 1 1 d . . .
H121 H 0.1013 0.6768 0.3553 0.070 Uiso 1 1 calc R . .
C122 C 0.0956(3) 0.5916(6) 0.3031(4) 0.062(4) Uiso 1 1 d . . .
H122 H 0.0972 0.5579 0.3024 0.074 Uiso 1 1 calc R . .
C123 C 0.0887(3) 0.6155(5) 0.2743(4) 0.062(4) Uiso 1 1 d . . .
H123 H 0.0856 0.5987 0.2538 0.074 Uiso 1 1 calc R . .
C124 C 0.3065(5) 0.6975(7) 0.3385(5) 0.119(7) Uiso 1 1 d . . .
H12A H 0.2891 0.6767 0.3415 0.179 Uiso 1 1 calc R . .
H12B H 0.3199 0.7033 0.3602 0.179 Uiso 1 1 calc R . .
H12C H 0.3187 0.6821 0.3236 0.179 Uiso 1 1 calc R . .
C125 C 0.1357(4) 0.5067(6) 0.2447(4) 0.092(6) Uiso 1 1 d . . .
H12D H 0.1244 0.5358 0.2482 0.138 Uiso 1 1 calc R . .
H12E H 0.1266 0.4797 0.2547 0.138 Uiso 1 1 calc R . .
H12F H 0.1342 0.5012 0.2208 0.138 Uiso 1 1 calc R . .
C126 C 0.1316(5) 0.8651(7) 0.2414(5) 0.118(7) Uiso 1 1 d . . .
H12G H 0.1469 0.8704 0.2619 0.178 Uiso 1 1 calc R . .
H12H H 0.1150 0.8891 0.2396 0.178 Uiso 1 1 calc R . .
H12I H 0.1420 0.8676 0.2221 0.178 Uiso 1 1 calc R . .
C127 C 0.1366(4) 1.1131(7) 0.5857(5) 0.100(6) Uiso 1 1 d . . .
H12J H 0.1270 1.1073 0.6055 0.120 Uiso 1 1 calc R . .
H12K H 0.1412 1.1475 0.5847 0.120 Uiso 1 1 calc R . .
C128 C 0.1689(4) 1.0829(7) 0.5889(4) 0.086(5) Uiso 1 1 d . . .
C129 C 0.1687(4) 1.0397(6) 0.6023(4) 0.077(5) Uiso 1 1 d . . .
H129 H 0.1507 1.0289 0.6101 0.093 Uiso 1 1 calc R . .
C130 C 0.1965(4) 1.0084(6) 0.6051(4) 0.073(5) Uiso 1 1 d . . .
C131 C 0.2213(4) 1.0271(6) 0.5941(4) 0.082(5) Uiso 1 1 d . . .
C132 C 0.2210(4) 1.0718(6) 0.5779(4) 0.092(6) Uiso 1 1 d . . .
H132 H 0.2384 1.0830 0.5690 0.110 Uiso 1 1 calc R . .
C133 C 0.1919(4) 1.1001(6) 0.5757(4) 0.086(5) Uiso 1 1 d . . .
C134 C 0.1946(5) 1.1486(8) 0.5593(5) 0.128(7) Uiso 1 1 d . . .
H13A H 0.2161 1.1610 0.5665 0.153 Uiso 1 1 calc R . .
H13B H 0.1800 1.1712 0.5670 0.153 Uiso 1 1 calc R . .
C135 C 0.1868(5) 1.1461(7) 0.5187(5) 0.097(6) Uiso 1 1 d . . .
C136 C 0.2120(5) 1.1371(7) 0.5027(5) 0.104(6) Uiso 1 1 d . . .
H136 H 0.2321 1.1323 0.5159 0.125 Uiso 1 1 calc R . .
C137 C 0.2086(5) 1.1350(7) 0.4687(5) 0.110(7) Uiso 1 1 d . . .
C138 C 0.1765(5) 1.1455(7) 0.4509(6) 0.115(7) Uiso 1 1 d . . .
C139 C 0.1541(5) 1.1551(7) 0.4673(6) 0.120(7) Uiso 1 1 d . . .
H139 H 0.1345 1.1635 0.4543 0.144 Uiso 1 1 calc R . .
C140 C 0.1559(5) 1.1544(7) 0.5011(5) 0.113(7) Uiso 1 1 d . . .
C141 C 0.1287(5) 1.1642(7) 0.5167(5) 0.117(7) Uiso 1 1 d . . .
H14A H 0.1360 1.1816 0.5378 0.140 Uiso 1 1 calc R . .
H14B H 0.1145 1.1857 0.5018 0.140 Uiso 1 1 calc R . .
C142 C 0.1110(4) 1.1239(7) 0.5239(5) 0.097(6) Uiso 1 1 d . . .
C143 C 0.0884(4) 1.1026(7) 0.4957(5) 0.101(6) Uiso 1 1 d . . .
H143 H 0.0855 1.1169 0.4742 0.122 Uiso 1 1 calc R . .
C144 C 0.0729(4) 1.0648(7) 0.5004(5) 0.085(5) Uiso 1 1 d . . .
C145 C 0.0733(4) 1.0367(7) 0.5276(5) 0.086(5) Uiso 1 1 d . . .
C146 C 0.0965(4) 1.0575(6) 0.5572(5) 0.093(6) Uiso 1 1 d . . .
H146 H 0.0994 1.0423 0.5783 0.112 Uiso 1 1 calc R . .
C147 C 0.1129(4) 1.0977(6) 0.5530(4) 0.083(5) Uiso 1 1 d . . .
C148 C 0.2016(4) 0.9259(6) 0.6033(5) 0.096(6) Uiso 1 1 d . . .
H14C H 0.2178 0.9059 0.6169 0.116 Uiso 1 1 calc R . .
H14D H 0.2094 0.9357 0.5830 0.116 Uiso 1 1 calc R . .
C149 C 0.1718(4) 0.8972(6) 0.5934(4) 0.071(5) Uiso 1 1 d . . .
C150 C 0.1451(4) 0.9065(7) 0.6058(5) 0.096(6) Uiso 1 1 d . . .
H150 H 0.1440 0.9332 0.6198 0.115 Uiso 1 1 calc R . .
C151 C 0.1182(4) 0.8745(7) 0.5969(5) 0.091(6) Uiso 1 1 d . . .
H151 H 0.0996 0.8800 0.6055 0.109 Uiso 1 1 calc R . .
C152 C 0.1469(5) 0.8280(7) 0.5655(4) 0.089(6) Uiso 1 1 d . . .
H152 H 0.1482 0.8008 0.5520 0.107 Uiso 1 1 calc R . .
C153 C 0.1728(4) 0.8582(6) 0.5739(4) 0.090(6) Uiso 1 1 d . . .
H153 H 0.1914 0.8514 0.5657 0.108 Uiso 1 1 calc R . .
C154 C 0.0499(5) 1.0573(7) 0.4419(5) 0.114(7) Uiso 1 1 d . . .
H15C H 0.0542 1.0919 0.4426 0.137 Uiso 1 1 calc R . .
H15D H 0.0290 1.0524 0.4280 0.137 Uiso 1 1 calc R . .
C155 C 0.0750(4) 1.0317(7) 0.4245(5) 0.086(5) Uiso 1 1 d . . .
C156 C 0.0819(4) 0.9854(7) 0.4350(5) 0.094(6) Uiso 1 1 d . . .
H156 H 0.0732 0.9716 0.4525 0.112 Uiso 1 1 calc R . .
C157 C 0.1023(4) 0.9597(8) 0.4183(5) 0.097(6) Uiso 1 1 d . . .
H157 H 0.1075 0.9277 0.4245 0.116 Uiso 1 1 calc R . .
C158 C 0.1079(4) 1.0259(8) 0.3845(5) 0.102(6) Uiso 1 1 d . . .
H158 H 0.1171 1.0407 0.3678 0.122 Uiso 1 1 calc R . .
C159 C 0.0861(4) 1.0506(7) 0.4016(5) 0.102(6) Uiso 1 1 d . . .
H159 H 0.0802 1.0823 0.3951 0.122 Uiso 1 1 calc R . .
C160 C 0.2455(5) 1.0790(7) 0.4574(5) 0.124(7) Uiso 1 1 d . . .
H16A H 0.2476 1.0700 0.4811 0.149 Uiso 1 1 calc R . .
H16B H 0.2665 1.0775 0.4513 0.149 Uiso 1 1 calc R . .
C161 C 0.2234(4) 1.0442(7) 0.4356(5) 0.098(6) Uiso 1 1 d . . .
C162 C 0.2110(5) 1.0545(8) 0.4032(5) 0.111(7) Uiso 1 1 d . . .
H162 H 0.2165 1.0822 0.3923 0.133 Uiso 1 1 calc R . .
C163 C 0.1892(5) 1.0208(8) 0.3869(5) 0.103(6) Uiso 1 1 d . . .
H163 H 0.1803 1.0272 0.3643 0.124 Uiso 1 1 calc R . .
C164 C 0.1929(4) 0.9726(7) 0.4311(5) 0.088(6) Uiso 1 1 d . . .
H164 H 0.1871 0.9443 0.4412 0.106 Uiso 1 1 calc R . .
C165 C 0.2147(4) 1.0030(7) 0.4504(5) 0.094(6) Uiso 1 1 d . . .
H165 H 0.2233 0.9955 0.4729 0.113 Uiso 1 1 calc R . .
C166 C 0.2722(4) 1.0100(7) 0.5819(5) 0.103(6) Uiso 1 1 d . . .
H16C H 0.2645 1.0135 0.5579 0.155 Uiso 1 1 calc R . .
H16D H 0.2884 0.9854 0.5857 0.155 Uiso 1 1 calc R . .
H16E H 0.2810 1.0403 0.5911 0.155 Uiso 1 1 calc R . .
C167 C 0.0570(5) 0.9791(7) 0.5616(5) 0.119(7) Uiso 1 1 d . . .
H16F H 0.0496 1.0029 0.5760 0.179 Uiso 1 1 calc R . .
H16G H 0.0780 0.9683 0.5720 0.179 Uiso 1 1 calc R . .
H16H H 0.0426 0.9519 0.5587 0.179 Uiso 1 1 calc R . .
C168 C 0.1462(6) 1.1565(9) 0.3955(6) 0.162(9) Uiso 1 1 d . . .
H16I H 0.1295 1.1395 0.4038 0.244 Uiso 1 1 calc R . .
H16J H 0.1464 1.1467 0.3725 0.244 Uiso 1 1 calc R . .
H16K H 0.1425 1.1909 0.3962 0.244 Uiso 1 1 calc R . .
N50 N 0.0784(5) 0.3926(6) 0.6707(5) 0.112(5) Uiso 1 1 d . . .
O50 O 0.0924(3) 0.3772(5) 0.6491(4) 0.122(4) Uiso 1 1 d . . .
O51 O 0.0489(4) 0.3922(5) 0.6665(4) 0.146(5) Uiso 1 1 d . . .
O52 O 0.0924(3) 0.4117(4) 0.6954(3) 0.104(4) Uiso 1 1 d . . .
N51 N 0.1325(3) 0.8453(5) 0.4520(3) 0.105(5) Uiso 1 1 d D . .
O53 O 0.1039(3) 0.8494(5) 0.4431(3) 0.126(5) Uiso 1 1 d D . .
O54 O 0.1424(3) 0.8181(5) 0.4750(4) 0.145(5) Uiso 1 1 d D . .
O55 O 0.1501(3) 0.8637(4) 0.4358(3) 0.097(4) Uiso 1 1 d D . .
N52 N 0.9477(6) 0.8054(10) 0.5775(11) 0.31(2) Uiso 1 1 d D . .
O58 O 0.9684(5) 0.8279(8) 0.5691(6) 0.227(9) Uiso 1 1 d D . .
O57 O 0.9237(6) 0.8247(9) 0.5791(7) 0.259(11) Uiso 1 1 d D . .
O56 O 0.9536(7) 0.7678(10) 0.5913(9) 0.327(15) Uiso 1 1 d D . .
S1 S 0.04928(12) 0.73851(18) 0.39824(12) 0.0932(16) Uiso 1 1 d D . .
O201 O 0.0777(3) 0.7421(4) 0.3826(3) 0.102(4) Uiso 1 1 d D . .
C201 C 0.0629(4) 0.7426(6) 0.4419(4) 0.089(5) Uiso 1 1 d D . .
H20A H 0.0750 0.7140 0.4497 0.133 Uiso 1 1 calc R . .
H20B H 0.0450 0.7452 0.4533 0.133 Uiso 1 1 calc R . .
H20C H 0.0762 0.7708 0.4469 0.133 Uiso 1 1 calc R . .
C202 C 0.0303(5) 0.7936(6) 0.3929(5) 0.130(8) Uiso 1 1 d D . .
H20D H 0.0205 0.7976 0.3695 0.194 Uiso 1 1 calc R . .
H20E H 0.0455 0.8191 0.3995 0.194 Uiso 1 1 calc R . .
H20F H 0.0141 0.7949 0.4068 0.194 Uiso 1 1 calc R . .
S2 S 0.11918(13) 0.5985(2) 0.50991(14) 0.1103(18) Uiso 1 1 d . . .
O202 O 0.1056(3) 0.6450(5) 0.4964(3) 0.111(4) Uiso 1 1 d . . .
C203 C 0.1595(4) 0.6087(7) 0.5235(5) 0.114(7) Uiso 1 1 d . . .
H20G H 0.1693 0.6153 0.5042 0.171 Uiso 1 1 calc R . .
H20H H 0.1691 0.5805 0.5351 0.171 Uiso 1 1 calc R . .
H20I H 0.1624 0.6360 0.5386 0.171 Uiso 1 1 calc R . .
C204 C 0.1117(5) 0.5908(8) 0.5516(5) 0.124(7) Uiso 1 1 d . . .
H20J H 0.0896 0.5827 0.5506 0.185 Uiso 1 1 calc R . .
H20K H 0.1164 0.6205 0.5641 0.185 Uiso 1 1 calc R . .
H20L H 0.1249 0.5652 0.5627 0.185 Uiso 1 1 calc R . .
S3 S 0.15090(15) 0.7072(2) 0.43775(16) 0.128(2) Uiso 1 1 d . . .
O203 O 0.1462(3) 0.6578(5) 0.4190(4) 0.140(5) Uiso 1 1 d . . .
C205 C 0.1523(5) 0.7490(7) 0.4050(5) 0.124(7) Uiso 1 1 d . . .
H20M H 0.1323 0.7487 0.3894 0.186 Uiso 1 1 calc R . .
H20N H 0.1692 0.7401 0.3932 0.186 Uiso 1 1 calc R . .
H20O H 0.1563 0.7809 0.4144 0.186 Uiso 1 1 calc R . .
C206 C 0.1872(7) 0.7142(12) 0.4620(8) 0.216(13) Uiso 1 1 d . . .
H20P H 0.1893 0.6930 0.4813 0.324 Uiso 1 1 calc R . .
H20Q H 0.1899 0.7473 0.4695 0.324 Uiso 1 1 calc R . .
H20R H 0.2033 0.7063 0.4489 0.324 Uiso 1 1 calc R . .
S4 S 0.18072(18) 0.7113(3) 0.32967(19) 0.151(2) Uiso 1 1 d . . .
O204 O 0.2088(4) 0.7197(6) 0.3502(4) 0.154(6) Uiso 1 1 d . . .
C207 C 0.1629(4) 0.7654(6) 0.3168(5) 0.105(6) Uiso 1 1 d . . .
H20S H 0.1595 0.7836 0.3363 0.158 Uiso 1 1 calc R . .
H20T H 0.1427 0.7595 0.3022 0.158 Uiso 1 1 calc R . .
H20U H 0.1764 0.7837 0.3047 0.158 Uiso 1 1 calc R . .
C208 C 0.1842(4) 0.6853(6) 0.2918(4) 0.092(6) Uiso 1 1 d . . .
H20V H 0.1946 0.6543 0.2959 0.138 Uiso 1 1 calc R . .
H20W H 0.1967 0.7060 0.2801 0.138 Uiso 1 1 calc R . .
H20$ H 0.1634 0.6810 0.2782 0.138 Uiso 1 1 calc R . .
S5 S 0.1916(2) 0.9123(4) 0.1972(3) 0.204(4) Uiso 1 1 d . . .
O205 O 0.2066(4) 0.8898(6) 0.2320(4) 0.151(5) Uiso 1 1 d . . .
C209 C 0.1912(6) 0.9760(9) 0.1979(7) 0.173(10) Uiso 1 1 d . . .
H20$ H 0.1733 0.9869 0.2075 0.260 Uiso 1 1 calc R . .
H20 H 0.1893 0.9882 0.1752 0.260 Uiso 1 1 calc R . .
H20T H 0.2106 0.9876 0.2116 0.260 Uiso 1 1 calc R . .
C210 C 0.2227(7) 0.9006(12) 0.1770(8) 0.210(13) Uiso 1 1 d . . .
H21A H 0.2249 0.8662 0.1745 0.314 Uiso 1 1 calc R . .
H21B H 0.2420 0.9136 0.1901 0.314 Uiso 1 1 calc R . .
H21C H 0.2187 0.9155 0.1549 0.314 Uiso 1 1 calc R . .
S6 S 0.0397(3) 0.8559(4) 0.6470(3) 0.228(4) Uiso 1 1 d D . .
O206 O 0.0543(4) 0.8350(6) 0.6194(4) 0.189(7) Uiso 1 1 d D . .
C211 C 0.0153(9) 0.8085(11) 0.6562(11) 0.34(3) Uiso 1 1 d D . .
H21D H 0.0284 0.7821 0.6663 0.512 Uiso 1 1 calc R . .
H21E H 0.0021 0.7976 0.6355 0.512 Uiso 1 1 calc R . .
H21F H 0.0021 0.8197 0.6716 0.512 Uiso 1 1 calc R . .
C212 C 0.0106(7) 0.8953(10) 0.6287(8) 0.255(17) Uiso 1 1 d D . .
H21G H 0.0202 0.9242 0.6217 0.383 Uiso 1 1 calc R . .
H21H H -0.0027 0.9036 0.6448 0.383 Uiso 1 1 calc R . .
H21I H -0.0022 0.8802 0.6092 0.383 Uiso 1 1 calc R . .
S9 S 0.1626(3) 0.9713(4) 0.5263(3) 0.108(4) Uiso 0.50 1 d P A 1
S10 S 0.1604(3) 0.9643(4) 0.4978(3) 0.102(3) Uiso 0.50 1 d P A 2
O209 O 0.1914(3) 0.9469(5) 0.5165(3) 0.115(4) Uiso 1 1 d . . .
C218 C 0.1303(6) 0.9420(8) 0.5140(6) 0.137(8) Uiso 1 1 d . . .
C217 C 0.1560(5) 1.0261(8) 0.5023(5) 0.126(7) Uiso 1 1 d . . .
S7 S 0.1862(4) 0.3769(6) 0.2804(4) 0.189(6) Uiso 0.50 1 d PD . .
O207 O 0.2046(8) 0.4013(11) 0.2561(7) 0.192(14) Uiso 0.50 1 d PD . .
C213 C 0.1862(13) 0.3159(10) 0.2720(11) 0.20(2) Uiso 0.50 1 d PD . .
H21J H 0.1768 0.3103 0.2486 0.306 Uiso 0.50 1 calc PR . .
H21K H 0.1740 0.2992 0.2864 0.306 Uiso 0.50 1 calc PR . .
H21L H 0.2077 0.3040 0.2763 0.306 Uiso 0.50 1 calc PR . .
C214 C 0.2047(7) 0.3834(11) 0.3201(6) 0.089(11) Uiso 0.50 1 d PD . .
H21M H 0.2045 0.4170 0.3265 0.134 Uiso 0.50 1 calc PR . .
H21N H 0.2263 0.3724 0.3223 0.134 Uiso 0.50 1 calc PR . .
H21O H 0.1939 0.3646 0.3348 0.134 Uiso 0.50 1 calc PR . .
S8 S 0.1308(3) 1.2636(5) 0.5886(4) 0.156(5) Uiso 0.50 1 d PD . .
O208 O 0.1615(5) 1.2559(8) 0.5768(6) 0.110(8) Uiso 0.50 1 d PD . .
C215 C 0.1373(11) 1.2642(17) 0.6320(6) 0.18(2) Uiso 0.50 1 d PD . .
H21P H 0.1453 1.2332 0.6405 0.265 Uiso 0.50 1 calc PR . .
H21Q H 0.1176 1.2709 0.6395 0.265 Uiso 0.50 1 calc PR . .
H21R H 0.1526 1.2890 0.6403 0.265 Uiso 0.50 1 calc PR . .
C216 C 0.1189(9) 1.3209(10) 0.5790(10) 0.143(16) Uiso 0.50 1 d PD . .
H21S H 0.1151 1.3252 0.5548 0.214 Uiso 0.50 1 calc PR . .
H21T H 0.1352 1.3430 0.5893 0.214 Uiso 0.50 1 calc PR . .
H21U H 0.0996 1.3272 0.5874 0.214 Uiso 0.50 1 calc PR . .
O100 O 0.1229(3) 0.7421(4) 0.5122(3) 0.097(4) Uiso 1 1 d . . .
O101 O 0.0819(3) 0.4799(5) 0.3314(4) 0.136(5) Uiso 1 1 d . . .
O102 O 0.2513(5) 0.6759(7) 0.3973(5) 0.076(6) Uiso 0.50 1 d P . .

loop_
_atom_site_aniso_label
_atom_site_aniso_U_11
_atom_site_aniso_U_22
_atom_site_aniso_U_33
_atom_site_aniso_U_23
_atom_site_aniso_U_13
_atom_site_aniso_U_12
Pd1 0.0490(9) 0.0805(10) 0.0525(9) -0.0008(7) 0.0075(7) 0.0037(7)
Pd2 0.0567(10) 0.1133(13) 0.0806(11) -0.0305(9) 0.0054(8) -0.0102(8)
Pd3 0.0914(12) 0.0813(11) 0.0799(11) -0.0097(8) -0.0069(9) 0.0175(9)
N1 0.040(8) 0.092(10) 0.057(9) -0.013(8) 0.029(7) -0.007(7)
N2 0.049(9) 0.084(10) 0.090(11) -0.031(9) -0.019(8) 0.022(7)
N3 0.092(11) 0.092(12) 0.059(10) -0.010(9) -0.022(8) 0.018(9)
N4 0.069(9) 0.091(11) 0.039(8) 0.006(7) -0.005(7) -0.010(8)
N5 0.044(8) 0.148(14) 0.080(10) -0.045(10) 0.010(8) -0.029(9)
N6 0.067(10) 0.137(13) 0.054(10) -0.020(9) 0.002(8) -0.038(10)
N7 0.086(10) 0.052(9) 0.082(11) -0.008(8) 0.015(9) 0.002(8)
N8 0.044(8) 0.070(10) 0.070(9) 0.013(7) 0.021(7) 0.021(7)
N9 0.044(8) 0.078(10) 0.037(8) 0.006(7) -0.011(6) 0.004(7)
N10 0.066(10) 0.126(13) 0.080(10) -0.028(10) -0.003(8) 0.002(9)
N11 0.088(11) 0.084(12) 0.081(11) -0.013(9) -0.028(9) 0.033(9)
N12 0.095(11) 0.083(11) 0.070(11) 0.005(9) 0.008(9) 0.011(9)

loop_
_atom_type_symbol
_atom_type_description
_atom_type_scat_dispersion_real
_atom_type_scat_dispersion_imag
_atom_type_scat_source
C C 0.0033 0.0016 'International Tables Vol C Tables 4.2.6.8 and 6.1.1.4'
H H 0.0000 0.0000 'International Tables Vol C Tables 4.2.6.8 and 6.1.1.4'
N N 0.0061 0.0033 'International Tables Vol C Tables 4.2.6.8 and 6.1.1.4'
O O 0.0106 0.0060 'International Tables Vol C Tables 4.2.6.8 and 6.1.1.4'
Pd Pd -0.9988 1.0072 'International Tables Vol C Tables 4.2.6.8 and 6.1.1.4'
S S 0.1246 0.1234 'International Tables Vol C Tables 4.2.6.8 and 6.1.1.4'

loop_
_geom_angle_atom_site_label_1
_geom_angle_atom_site_label_2
_geom_angle_atom_site_label_3
_geom_angle
_geom_angle_site_symmetry_1
_geom_angle_site_symmetry_3
_geom_angle_publ_flag
N4 Pd1 N8 88.0(5) . . ?
N4 Pd1 N9 175.7(5) . . ?
N8 Pd1 N9 87.8(4) . . ?
N4 Pd1 N1 91.5(5) . . ?
N8 Pd1 N1 178.9(5) . . ?
N9 Pd1 N1 92.7(5) . . ?
N6 Pd2 N5 89.8(6) . . ?
N6 Pd2 N10 87.2(5) . . ?
N5 Pd2 N10 174.9(6) . . ?
N6 Pd2 N2 179.4(6) . . ?
N5 Pd2 N2 90.7(6) . . ?
N10 Pd2 N2 92.2(6) . . ?
N12 Pd3 N7 89.3(5) . . ?
N12 Pd3 N3 177.4(6) . . ?
N7 Pd3 N3 91.1(5) . . ?
N12 Pd3 N11 88.4(5) . . ?
N7 Pd3 N11 174.2(6) . . ?
N3 Pd3 N11 91.5(5) . . ?
C4 O1 C22 120.0(13) . . ?
C5 O2 C40 112.0(17) . . ?
C28 O3 C11 117.5(15) . . ?
C12 O4 C41 121.5(18) . . ?
C18 O5 C34 120.3(13) . . ?
C42 O6 C19 118.6(13) . . ?
C46 O7 C64 119.6(13) . . ?
C82 O8 C47 119.1(15) . . ?
C60 O9 C70 118.9(14) . . ?
C83 O10 C61 112.9(13) . . ?
C76 O11 C53 112.5(13) . . ?
C54 O12 C84 124.9(17) . . ?
C106 O13 C88 114.5(15) . . ?
C89 O14 C124 121.3(16) . . ?
C95 O15 C112 113.7(13) . . ?
C96 O16 C125 116.0(12) . . ?
C102 O17 C118 119.4(13) . . ?
C103 O18 C126 114.9(14) . . ?
C130 O19 C148 113.6(13) . . ?
C166 O20 C131 117.9(13) . . ?
C154 O21 C144 112.7(15) . . ?
C145 O22 C167 125.0(16) . . ?
C137 O23 C160 111.3(15) . . ?
C138 O24 C168 114.5(18) . . ?
C25 N1 C26 119.5(13) . . ?
C25 N1 Pd1 121.7(11) . . ?
C26 N1 Pd1 118.7(10) . . ?
C32 N2 C31 116.2(15) . . ?
C32 N2 Pd2 125.4(12) . . ?
C31 N2 Pd2 118.5(13) . . ?
C37 N3 C38 116.3(16) . . ?
C37 N3 Pd3 127.3(13) . . ?
C38 N3 Pd3 116.0(13) . . ?
C68 N4 C67 116.7(15) . . ?
C68 N4 Pd1 118.4(12) . . ?
C67 N4 Pd1 124.1(11) . . ?
C74 N5 C73 117.7(16) . . ?
C74 N5 Pd2 123.7(12) . . ?
C73 N5 Pd2 117.9(12) . . ?
C79 N6 C80 116.3(16) . . ?
C79 N6 Pd2 125.7(12) . . ?
C80 N6 Pd2 118.0(13) . . ?
C110 N7 C109 117.0(15) . . ?
C110 N7 Pd3 125.3(12) . . ?
C109 N7 Pd3 117.4(11) . . ?
C115 N8 C116 119.4(13) . . ?
C115 N8 Pd1 121.1(11) . . ?
C116 N8 Pd1 119.5(11) . . ?
C122 N9 C121 118.6(13) . . ?
C122 N9 Pd1 119.5(10) . . ?
C121 N9 Pd1 121.8(10) . . ?
C151 N10 C152 120.7(16) . . ?
C151 N10 Pd2 121.2(12) . . ?
C152 N10 Pd2 117.5(12) . . ?
C157 N11 C158 122.4(17) . . ?
C157 N11 Pd3 117.0(13) . . ?
C158 N11 Pd3 120.5(14) . . ?
C164 N12 C163 115.4(17) . . ?
C164 N12 Pd3 123.5(13) . . ?
C163 N12 Pd3 121.0(13) . . ?
C21 C1 C2 116.3(14) . . ?
C21 C1 H1A 108.2 . . ?
C2 C1 H1A 108.2 . . ?
C21 C1 H1B 108.2 . . ?
C2 C1 H1B 108.2 . . ?
H1A C1 H1B 107.4 . . ?
C3 C2 C7 117.2(18) . . ?
C3 C2 C1 122.1(17) . . ?
C7 C2 C1 120.7(17) . . ?
C4 C3 C2 129.0(18) . . ?
C4 C3 H3 115.5 . . ?
C2 C3 H3 115.5 . . ?
O1 C4 C3 130.6(16) . . ?
O1 C4 C5 118.2(16) . . ?
C3 C4 C5 111.2(17) . . ?
C6 C5 O2 129.5(19) . . ?
C6 C5 C4 121.1(18) . . ?
O2 C5 C4 109.4(17) . . ?
C5 C6 C7 124.0(19) . . ?
C5 C6 H6 118.0 . . ?
C7 C6 H6 118.0 . . ?
C6 C7 C2 117.4(18) . . ?
C6 C7 C8 116.2(18) . . ?
C2 C7 C8 126.0(18) . . ?
C9 C8 C7 119.2(16) . . ?
C9 C8 H8A 107.5 . . ?
C7 C8 H8A 107.5 . . ?
C9 C8 H8B 107.5 . . ?
C7 C8 H8B 107.5 . . ?
H8A C8 H8B 107.0 . . ?
C14 C9 C8 137.4(18) . . ?
C14 C9 C10 111.5(16) . . ?
C8 C9 C10 111.1(16) . . ?
C11 C10 C9 115.7(18) . . ?
C11 C10 H10 122.2 . . ?
C9 C10 H10 122.2 . . ?
C10 C11 C12 135(2) . . ?
C10 C11 O3 120.0(18) . . ?
C12 C11 O3 104.8(17) . . ?
O4 C12 C11 134.4(19) . . ?
O4 C12 C13 117.3(17) . . ?
C11 C12 C13 108.3(17) . . ?
C14 C13 C12 119.0(17) . . ?
C14 C13 H13 120.5 . . ?
C12 C13 H13 120.5 . . ?
C9 C14 C13 130.2(18) . . ?
C9 C14 C15 115.3(16) . . ?
C13 C14 C15 114.3(17) . . ?
C16 C15 C14 113.1(15) . . ?
C16 C15 H15A 109.0 . . ?
C14 C15 H15A 109.0 . . ?
C16 C15 H15B 109.0 . . ?
C14 C15 H15B 109.0 . . ?
H15A C15 H15B 107.8 . . ?
C17 C16 C21 123.6(17) . . ?
C17 C16 C15 119.1(17) . . ?
C21 C16 C15 117.2(16) . . ?
C16 C17 C18 122.7(17) . . ?
C16 C17 H17 118.6 . . ?
C18 C17 H17 118.6 . . ?
O5 C18 C19 120.0(15) . . ?
O5 C18 C17 125.5(15) . . ?
C19 C18 C17 114.4(15) . . ?
C20 C19 O6 123.9(15) . . ?
C20 C19 C18 122.5(16) . . ?
O6 C19 C18 113.6(14) . . ?
C19 C20 C21 121.7(16) . . ?
C19 C20 H20 119.1 . . ?
C21 C20 H20 119.1 . . ?
C16 C21 C20 114.9(16) . . ?
C16 C21 C1 131.5(16) . . ?
C20 C21 C1 113.4(15) . . ?
O1 C22 C23 113.6(13) . . ?
O1 C22 H22A 108.8 . . ?
C23 C22 H22A 108.8 . . ?
O1 C22 H22B 108.8 . . ?
C23 C22 H22B 108.8 . . ?
H22A C22 H22B 107.7 . . ?
C24 C23 C27 114.9(15) . . ?
C24 C23 C22 123.8(14) . . ?
C27 C23 C22 120.6(15) . . ?
C25 C24 C23 120.3(15) . . ?
C25 C24 H24 119.8 . . ?
C23 C24 H24 119.8 . . ?
N1 C25 C24 123.8(15) . . ?
N1 C25 H25 118.1 . . ?
C24 C25 H25 118.1 . . ?
N1 C26 C27 120.3(15) . . ?
N1 C26 H26 119.9 . . ?
C27 C26 H26 119.9 . . ?
C26 C27 C23 121.2(16) . . ?
C26 C27 H27 119.4 . . ?
C23 C27 H27 119.4 . . ?
O3 C28 C29 118.0(16) . . ?
O3 C28 H28A 107.8 . . ?
C29 C28 H28A 107.8 . . ?
O3 C28 H28B 107.8 . . ?
C29 C28 H28B 107.8 . . ?
H28A C28 H28B 107.1 . . ?
C30 C29 C33 114.4(18) . . ?
C30 C29 C28 126.0(18) . . ?
C33 C29 C28 119.5(17) . . ?
C31 C30 C29 127(2) . . ?
C31 C30 H30 116.6 . . ?
C29 C30 H30 116.6 . . ?
C30 C31 N2 118.3(19) . . ?
C30 C31 H31 120.8 . . ?
N2 C31 H31 120.8 . . ?
N2 C32 C33 125.0(19) . . ?
N2 C32 H32 117.5 . . ?
C33 C32 H32 117.5 . . ?
C32 C33 C29 118.9(18) . . ?
C32 C33 H33 120.5 . . ?
C29 C33 H33 120.5 . . ?
O5 C34 C35 117.1(14) . . ?
O5 C34 H34A 108.0 . . ?
C35 C34 H34A 108.0 . . ?
O5 C34 H34B 108.0 . . ?
C35 C34 H34B 108.0 . . ?
H34A C34 H34B 107.3 . . ?
C39 C35 C36 117.4(18) . . ?
C39 C35 C34 122.1(17) . . ?
C36 C35 C34 119.7(16) . . ?
C37 C36 C35 117.3(18) . . ?
C37 C36 H36 121.4 . . ?
C35 C36 H36 121.4 . . ?
N3 C37 C36 126.5(19) . . ?
N3 C37 H37 116.8 . . ?
C36 C37 H37 116.8 . . ?
N3 C38 C39 121.3(18) . . ?
N3 C38 H38 119.3 . . ?
C39 C38 H38 119.3 . . ?
C35 C39 C38 121.1(19) . . ?
C35 C39 H39 119.5 . . ?
C38 C39 H39 119.5 . . ?
O2 C40 H40A 109.5 . . ?
O2 C40 H40B 109.5 . . ?
H40A C40 H40B 109.5 . . ?
O2 C40 H40C 109.5 . . ?
H40A C40 H40C 109.5 . . ?
H40B C40 H40C 109.5 . . ?
O4 C41 H41A 109.5 . . ?
O4 C41 H41B 109.5 . . ?
H41A C41 H41B 109.5 . . ?
O4 C41 H41C 109.5 . . ?
H41A C41 H41C 109.5 . . ?
H41B C41 H41C 109.5 . . ?
O6 C42 H42A 109.5 . . ?
O6 C42 H42B 109.5 . . ?
H42A C42 H42B 109.5 . . ?
O6 C42 H42C 109.5 . . ?
H42A C42 H42C 109.5 . . ?
H42B C42 H42C 109.5 . . ?
C63 C43 C44 112.3(15) . . ?
C63 C43 H43A 109.1 . . ?
C44 C43 H43A 109.1 . . ?
C63 C43 H43B 109.1 . . ?
C44 C43 H43B 109.1 . . ?
H43A C43 H43B 107.9 . . ?
C49 C44 C45 120.8(17) . . ?
C49 C44 C43 121.2(16) . . ?
C45 C44 C43 117.9(16) . . ?
C44 C45 C46 118.3(17) . . ?
C44 C45 H45 120.9 . . ?
C46 C45 H45 120.9 . . ?
C47 C46 C45 121.0(17) . . ?
C47 C46 O7 117.2(15) . . ?
C45 C46 O7 121.8(15) . . ?
C46 C47 C48 122.3(18) . . ?
C46 C47 O8 114.1(16) . . ?
C48 C47 O8 123.6(17) . . ?
C47 C48 C49 119.2(19) . . ?
C47 C48 H48 120.4 . . ?
C49 C48 H48 120.4 . . ?
C44 C49 C48 117.7(17) . . ?
C44 C49 C50 126.6(17) . . ?
C48 C49 C50 115.6(17) . . ?
C51 C50 C49 119.8(16) . . ?
C51 C50 H50A 107.4 . . ?
C49 C50 H50A 107.4 . . ?
C51 C50 H50B 107.4 . . ?
C49 C50 H50B 107.4 . . ?
H50A C50 H50B 106.9 . . ?
C52 C51 C56 115.2(17) . . ?
C52 C51 C50 117.0(18) . . ?
C56 C51 C50 127.7(18) . . ?
C53 C52 C51 119.0(19) . . ?
C53 C52 H52 120.5 . . ?
C51 C52 H52 120.5 . . ?
C52 C53 C54 129(2) . . ?
C52 C53 O11 120.8(17) . . ?
C54 C53 O11 110.0(17) . . ?
C53 C54 O12 126(2) . . ?
C53 C54 C55 114.0(19) . . ?
O12 C54 C55 119.6(18) . . ?
C56 C55 C54 117.3(18) . . ?
C56 C55 H55 121.4 . . ?
C54 C55 H55 121.4 . . ?
C55 C56 C51 125.1(17) . . ?
C55 C56 C57 114.0(16) . . ?
C51 C56 C57 120.7(16) . . ?
C56 C57 C58 113.8(14) . . ?
C56 C57 H57A 108.8 . . ?
C58 C57 H57A 108.8 . . ?
C56 C57 H57B 108.8 . . ?
C58 C57 H57B 108.8 . . ?
H57A C57 H57B 107.7 . . ?
C59 C58 C63 127.7(17) . . ?
C59 C58 C57 115.6(16) . . ?
C63 C58 C57 116.5(15) . . ?
C58 C59 C60 122.4(18) . . ?
C58 C59 H59 118.8 . . ?
C60 C59 H59 118.8 . . ?
O9 C60 C61 122.2(16) . . ?
O9 C60 C59 128.8(17) . . ?
C61 C60 C59 108.7(16) . . ?
C62 C61 C60 129.6(18) . . ?
C62 C61 O10 122.0(16) . . ?
C60 C61 O10 108.2(15) . . ?
C61 C62 C63 120.0(17) . . ?
C61 C62 H62 120.0 . . ?
C63 C62 H62 120.0 . . ?
C58 C63 C43 129.9(17) . . ?
C58 C63 C62 111.3(15) . . ?
C43 C63 C62 118.7(16) . . ?
O7 C64 C65 108.4(13) . . ?
O7 C64 H64A 110.0 . . ?
C65 C64 H64A 110.0 . . ?
O7 C64 H64B 110.0 . . ?
C65 C64 H64B 110.0 . . ?
H64A C64 H64B 108.4 . . ?
C69 C65 C66 117.9(16) . . ?
C69 C65 C64 123.1(16) . . ?
C66 C65 C64 118.8(15) . . ?
C67 C66 C65 118.7(17) . . ?
C67 C66 H66 120.6 . . ?
C65 C66 H66 120.6 . . ?
N4 C67 C66 124.1(18) . . ?
N4 C67 H67 117.9 . . ?
C66 C67 H67 117.9 . . ?
N4 C68 C69 122.4(17) . . ?
N4 C68 H68 118.8 . . ?
C69 C68 H68 118.8 . . ?
C65 C69 C68 120.2(17) . . ?
C65 C69 H69 119.9 . . ?
C68 C69 H69 119.9 . . ?
O9 C70 C71 113.8(15) . . ?
O9 C70 H70A 108.8 . . ?
C71 C70 H70A 108.8 . . ?
O9 C70 H70B 108.8 . . ?
C71 C70 H70B 108.8 . . ?
H70A C70 H70B 107.7 . . ?
C75 C71 C72 117.0(17) . . ?
C75 C71 C70 123.9(17) . . ?
C72 C71 C70 118.5(17) . . ?
C73 C72 C71 120.3(19) . . ?
C73 C72 H72 119.9 . . ?
C71 C72 H72 119.9 . . ?
N5 C73 C72 122.4(19) . . ?
N5 C73 H73 118.8 . . ?
C72 C73 H73 118.8 . . ?
N5 C74 C75 123.7(19) . . ?
N5 C74 H74 118.1 . . ?
C75 C74 H74 118.1 . . ?
C71 C75 C74 118.9(19) . . ?
C71 C75 H75 120.6 . . ?
C74 C75 H75 120.6 . . ?
O11 C76 C77 106.9(15) . . ?
O11 C76 H76A 110.3 . . ?
C77 C76 H76A 110.3 . . ?
O11 C76 H76B 110.3 . . ?
C77 C76 H76B 110.3 . . ?
H76A C76 H76B 108.6 . . ?
C81 C77 C78 116.7(19) . . ?
C81 C77 C76 127.1(19) . . ?
C78 C77 C76 116.1(17) . . ?
C79 C78 C77 118.9(19) . . ?
C79 C78 H78 120.5 . . ?
C77 C78 H78 120.5 . . ?
C78 C79 N6 124.0(19) . . ?
C78 C79 H79 118.0 . . ?
N6 C79 H79 118.0 . . ?
C81 C80 N6 118.3(18) . . ?
C81 C80 H80 120.9 . . ?
N6 C80 H80 120.9 . . ?
C77 C81 C80 125(2) . . ?
C77 C81 H81 117.3 . . ?
C80 C81 H81 117.3 . . ?
O8 C82 H82A 109.5 . . ?
O8 C82 H82B 109.5 . . ?
H82A C82 H82B 109.5 . . ?
O8 C82 H82C 109.5 . . ?
H82A C82 H82C 109.5 . . ?
H82B C82 H82C 109.5 . . ?
O10 C83 H83A 109.5 . . ?
O10 C83 H83B 109.5 . . ?
H83A C83 H83B 109.5 . . ?
O10 C83 H83C 109.5 . . ?
H83A C83 H83C 109.5 . . ?
H83B C83 H83C 109.5 . . ?
O12 C84 H84A 109.5 . . ?
O12 C84 H84B 109.5 . . ?
H84A C84 H84B 109.5 . . ?
O12 C84 H84C 109.5 . . ?
H84A C84 H84C 109.5 . . ?
H84B C84 H84C 109.5 . . ?
C86 C85 C105 114.5(18) . . ?
C86 C85 H85A 108.6 . . ?
C105 C85 H85A 108.6 . . ?
C86 C85 H85B 108.6 . . ?
C105 C85 H85B 108.6 . . ?
H85A C85 H85B 107.6 . . ?
C91 C86 C85 130(2) . . ?
C91 C86 C87 119.9(18) . . ?
C85 C86 C87 110.0(18) . . ?
C88 C87 C86 111.1(18) . . ?
C88 C87 H87 124.5 . . ?
C86 C87 H87 124.5 . . ?
C89 C88 C87 129(2) . . ?
C89 C88 O13 119.1(19) . . ?
C87 C88 O13 111.4(17) . . ?
C88 C89 O14 123(2) . . ?
C88 C89 C90 119(2) . . ?
O14 C89 C90 118.5(18) . . ?
C91 C90 C89 115.7(19) . . ?
C91 C90 H90 122.2 . . ?
C89 C90 H90 122.2 . . ?
C86 C91 C90 124.9(19) . . ?
C86 C91 C92 120.5(18) . . ?
C90 C91 C92 114.5(17) . . ?
C93 C92 C91 112.1(15) . . ?
C93 C92 H92A 109.2 . . ?
C91 C92 H92A 109.2 . . ?
C93 C92 H92B 109.2 . . ?
C91 C92 H92B 109.2 . . ?
H92A C92 H92B 107.9 . . ?
C94 C93 C98 121.2(17) . . ?
C94 C93 C92 119.4(16) . . ?
C98 C93 C92 119.4(16) . . ?
C93 C94 C95 126.2(17) . . ?
C93 C94 H94 116.9 . . ?
C95 C94 H94 116.9 . . ?
O15 C95 C94 125.1(15) . . ?
O15 C95 C96 119.3(14) . . ?
C94 C95 C96 114.9(15) . . ?
O16 C96 C97 126.4(15) . . ?
O16 C96 C95 113.5(14) . . ?
C97 C96 C95 120.0(15) . . ?
C96 C97 C98 121.2(16) . . ?
C96 C97 H97 119.4 . . ?
C98 C97 H97 119.4 . . ?
C93 C98 C97 115.9(15) . . ?
C93 C98 C99 127.8(16) . . ?
C97 C98 C99 115.7(15) . . ?
C98 C99 C100 113.3(15) . . ?
C98 C99 H99A 108.9 . . ?
C100 C99 H99A 108.9 . . ?
C98 C99 H99B 108.9 . . ?
C100 C99 H99B 108.9 . . ?
H99A C99 H99B 107.7 . . ?
C105 C100 C101 112.9(17) . . ?
C105 C100 C99 126.6(17) . . ?
C101 C100 C99 120.4(17) . . ?
C102 C101 C100 123.8(18) . . ?
C102 C101 H101 118.1 . . ?
C100 C101 H101 118.1 . . ?
O17 C102 C101 126.3(16) . . ?
O17 C102 C103 114.2(16) . . ?
C101 C102 C103 119.5(17) . . ?
O18 C103 C104 128.6(17) . . ?
O18 C103 C102 113.0(16) . . ?
C104 C103 C102 118.4(18) . . ?
C103 C104 C105 121.9(19) . . ?
C103 C104 H104 119.1 . . ?
C105 C104 H104 119.1 . . ?
C104 C105 C100 123.3(18) . . ?
C104 C105 C85 114.6(18) . . ?
C100 C105 C85 121.9(18) . . ?
O13 C106 C107 109.5(16) . . ?
O13 C106 H10A 109.8 . . ?
C107 C106 H10A 109.8 . . ?
O13 C106 H10B 109.8 . . ?
C107 C106 H10B 109.8 . . ?
H10A C106 H10B 108.2 . . ?
C111 C107 C108 112.5(17) . . ?
C111 C107 C106 128.7(17) . . ?
C108 C107 C106 118.6(17) . . ?
C109 C108 C107 122.3(18) . . ?
C109 C108 H108 118.9 . . ?
C107 C108 H108 118.9 . . ?
N7 C109 C108 122.6(17) . . ?
N7 C109 H109 118.7 . . ?
C108 C109 H109 118.7 . . ?
N7 C110 C111 123.2(18) . . ?
N7 C110 H110 118.4 . . ?
C111 C110 H110 118.4 . . ?
C110 C111 C107 122.1(19) . . ?
C110 C111 H111 118.9 . . ?
C107 C111 H111 118.9 . . ?
O15 C112 C113 109.1(14) . . ?
O15 C112 H11A 109.9 . . ?
C113 C112 H11A 109.9 . . ?
O15 C112 H11B 109.9 . . ?
C113 C112 H11B 109.9 . . ?
H11A C112 H11B 108.3 . . ?
C114 C113 C117 120.4(16) . . ?
C114 C113 C112 119.7(16) . . ?
C117 C113 C112 119.8(15) . . ?
C115 C114 C113 120.1(17) . . ?
C115 C114 H114 120.0 . . ?
C113 C114 H114 120.0 . . ?
N8 C115 C114 121.1(16) . . ?
N8 C115 H115 119.5 . . ?
C114 C115 H115 119.5 . . ?
N8 C116 C117 120.5(15) . . ?
N8 C116 H116 119.7 . . ?
C117 C116 H116 119.7 . . ?
C113 C117 C116 118.2(16) . . ?
C113 C117 H117 120.9 . . ?
C116 C117 H117 120.9 . . ?
O17 C118 C119 112.6(12) . . ?
O17 C118 H11C 109.1 . . ?
C119 C118 H11C 109.1 . . ?
O17 C118 H11D 109.1 . . ?
C119 C118 H11D 109.1 . . ?
H11C C118 H11D 107.8 . . ?
C123 C119 C120 117.5(14) . . ?
C123 C119 C118 122.2(14) . . ?
C120 C119 C118 119.9(14) . . ?
C121 C120 C119 120.5(15) . . ?
C121 C120 H120 119.7 . . ?
C119 C120 H120 119.7 . . ?
N9 C121 C120 120.4(15) . . ?
N9 C121 H121 119.8 . . ?
C120 C121 H121 119.8 . . ?
C123 C122 N9 123.1(15) . . ?
C123 C122 H122 118.4 . . ?
N9 C122 H122 118.4 . . ?
C122 C123 C119 119.8(15) . . ?
C122 C123 H123 120.1 . . ?
C119 C123 H123 120.1 . . ?
O14 C124 H12A 109.5 . . ?
O14 C124 H12B 109.5 . . ?
H12A C124 H12B 109.5 . . ?
O14 C124 H12C 109.5 . . ?
H12A C124 H12C 109.5 . . ?
H12B C124 H12C 109.5 . . ?
O16 C125 H12D 109.5 . . ?
O16 C125 H12E 109.5 . . ?
H12D C125 H12E 109.5 . . ?
O16 C125 H12F 109.5 . . ?
H12D C125 H12F 109.5 . . ?
H12E C125 H12F 109.5 . . ?
O18 C126 H12G 109.5 . . ?
O18 C126 H12H 109.5 . . ?
H12G C126 H12H 109.5 . . ?
O18 C126 H12I 109.5 . . ?
H12G C126 H12I 109.5 . . ?
H12H C126 H12I 109.5 . . ?
C147 C127 C128 110.2(14) . . ?
C147 C127 H12J 109.6 . . ?
C128 C127 H12J 109.6 . . ?
C147 C127 H12K 109.6 . . ?
C128 C127 H12K 109.6 . . ?
H12J C127 H12K 108.1 . . ?
C133 C128 C129 124.5(18) . . ?
C133 C128 C127 119.2(17) . . ?
C129 C128 C127 116.1(16) . . ?
C128 C129 C130 120.4(16) . . ?
C128 C129 H129 119.8 . . ?
C130 C129 H129 119.8 . . ?
O19 C130 C131 126.1(16) . . ?
O19 C130 C129 117.5(15) . . ?
C131 C130 C129 115.8(16) . . ?
C130 C131 O20 114.3(15) . . ?
C130 C131 C132 124.0(17) . . ?
O20 C131 C132 121.5(16) . . ?
C131 C132 C133 116.0(17) . . ?
C131 C132 H132 122.0 . . ?
C133 C132 H132 122.0 . . ?
C128 C133 C132 118.9(17) . . ?
C128 C133 C134 129.2(18) . . ?
C132 C133 C134 111.7(17) . . ?
C133 C134 C135 113.0(16) . . ?
C133 C134 H13A 109.0 . . ?
C135 C134 H13A 109.0 . . ?
C133 C134 H13B 109.0 . . ?
C135 C134 H13B 109.0 . . ?
H13A C134 H13B 107.8 . . ?
C136 C135 C140 123.0(19) . . ?
C136 C135 C134 116.6(17) . . ?
C140 C135 C134 120.4(18) . . ?
C137 C136 C135 122(2) . . ?
C137 C136 H136 118.8 . . ?
C135 C136 H136 118.8 . . ?
O23 C137 C136 123.9(19) . . ?
O23 C137 C138 122.2(19) . . ?
C136 C137 C138 114(2) . . ?
C139 C138 O24 131(2) . . ?
C139 C138 C137 121(2) . . ?
O24 C138 C137 108(2) . . ?
C138 C139 C140 127(2) . . ?
C138 C139 H139 116.4 . . ?
C140 C139 H139 116.4 . . ?
C139 C140 C135 113(2) . . ?
C139 C140 C141 122(2) . . ?
C135 C140 C141 125(2) . . ?
C142 C141 C140 116.6(18) . . ?
C142 C141 H14A 108.1 . . ?
C140 C141 H14A 108.1 . . ?
C142 C141 H14B 108.1 . . ?
C140 C141 H14B 108.1 . . ?
H14A C141 H14B 107.3 . . ?
C147 C142 C141 130.3(19) . . ?
C147 C142 C143 112.1(17) . . ?
C141 C142 C143 117.4(18) . . ?
C144 C143 C142 120.0(19) . . ?
C144 C143 H143 120.0 . . ?
C142 C143 H143 120.0 . . ?
C143 C144 C145 132(2) . . ?
C143 C144 O21 125.3(18) . . ?
C145 C144 O21 102.5(16) . . ?
O22 C145 C144 132.2(18) . . ?
O22 C145 C146 118.6(16) . . ?
C144 C145 C146 109.2(17) . . ?
C147 C146 C145 120.0(17) . . ?
C147 C146 H146 120.0 . . ?
C145 C146 H146 120.0 . . ?
C146 C147 C142 126.5(18) . . ?
C146 C147 C127 113.3(16) . . ?
C142 C147 C127 120.2(16) . . ?
O19 C148 C149 111.2(14) . . ?
O19 C148 H14C 109.4 . . ?
C149 C148 H14C 109.4 . . ?
O19 C148 H14D 109.4 . . ?
C149 C148 H14D 109.4 . . ?
H14C C148 H14D 108.0 . . ?
C153 C149 C150 119.2(17) . . ?
C153 C149 C148 117.9(16) . . ?
C150 C149 C148 122.7(16) . . ?
C149 C150 C151 118.8(18) . . ?
C149 C150 H150 120.6 . . ?
C151 C150 H150 120.6 . . ?
N10 C151 C150 119.6(18) . . ?
N10 C151 H151 120.2 . . ?
C150 C151 H151 120.2 . . ?
N10 C152 C153 120.3(18) . . ?
N10 C152 H152 119.9 . . ?
C153 C152 H152 119.9 . . ?
C149 C153 C152 121.3(18) . . ?
C149 C153 H153 119.4 . . ?
C152 C153 H153 119.4 . . ?
O21 C154 C155 115.3(16) . . ?
O21 C154 H15C 108.5 . . ?
C155 C154 H15C 108.5 . . ?
O21 C154 H15D 108.5 . . ?
C155 C154 H15D 108.5 . . ?
H15C C154 H15D 107.5 . . ?
C159 C155 C156 123(2) . . ?
C159 C155 C154 122.6(19) . . ?
C156 C155 C154 114.5(17) . . ?
C155 C156 C157 116.7(19) . . ?
C155 C156 H156 121.6 . . ?
C157 C156 H156 121.6 . . ?
N11 C157 C156 120.5(19) . . ?
N11 C157 H157 119.7 . . ?
C156 C157 H157 119.7 . . ?
N11 C158 C159 115.5(18) . . ?
N11 C158 H158 122.2 . . ?
C159 C158 H158 122.2 . . ?
C155 C159 C158 122(2) . . ?
C155 C159 H159 119.0 . . ?
C158 C159 H159 119.0 . . ?
O23 C160 C161 109.4(16) . . ?
O23 C160 H16A 109.8 . . ?
C161 C160 H16A 109.8 . . ?
O23 C160 H16B 109.8 . . ?
C161 C160 H16B 109.8 . . ?
H16A C160 H16B 108.2 . . ?
C162 C161 C165 120(2) . . ?
C162 C161 C160 121.3(19) . . ?
C165 C161 C160 118.1(18) . . ?
C161 C162 C163 115(2) . . ?
C161 C162 H162 122.4 . . ?
C163 C162 H162 122.4 . . ?
N12 C163 C162 127(2) . . ?
N12 C163 H163 116.6 . . ?
C162 C163 H163 116.6 . . ?
N12 C164 C165 124.0(18) . . ?
N12 C164 H164 118.0 . . ?
C165 C164 H164 118.0 . . ?
C161 C165 C164 118.2(18) . . ?
C161 C165 H165 120.9 . . ?
C164 C165 H165 120.9 . . ?
O20 C166 H16C 109.5 . . ?
O20 C166 H16D 109.5 . . ?
H16C C166 H16D 109.5 . . ?
O20 C166 H16E 109.5 . . ?
H16C C166 H16E 109.5 . . ?
H16D C166 H16E 109.5 . . ?
O22 C167 H16F 109.5 . . ?
O22 C167 H16G 109.5 . . ?
H16F C167 H16G 109.5 . . ?
O22 C167 H16H 109.5 . . ?
H16F C167 H16H 109.5 . . ?
H16G C167 H16H 109.5 . . ?
O24 C168 H16I 109.5 . . ?
O24 C168 H16J 109.5 . . ?
H16I C168 H16J 109.5 . . ?
O24 C168 H16K 109.5 . . ?
H16I C168 H16K 109.5 . . ?
H16J C168 H16K 109.5 . . ?
O52 N50 O50 120.8(19) . . ?
O52 N50 O51 117(2) . . ?
O50 N50 O51 122(2) . . ?
O55 N51 O54 121.1(12) . . ?
O55 N51 O53 119.9(12) . . ?
O54 N51 O53 118.5(12) . . ?
O57 N52 O58 119.1(17) . . ?
O57 N52 O56 119.4(17) . . ?
O58 N52 O56 119.2(17) . . ?
O201 S1 C202 107.3(8) . . ?
O201 S1 C201 105.9(7) . . ?
C202 S1 C201 97.5(9) . . ?
S1 C201 H20A 109.5 . . ?
S1 C201 H20B 109.5 . . ?
H20A C201 H20B 109.5 . . ?
S1 C201 H20C 109.5 . . ?
H20A C201 H20C 109.5 . . ?
H20B C201 H20C 109.5 . . ?
S1 C202 H20D 109.5 . . ?
S1 C202 H20E 109.5 . . ?
H20D C202 H20E 109.5 . . ?
S1 C202 H20F 109.5 . . ?
H20D C202 H20F 109.5 . . ?
H20E C202 H20F 109.5 . . ?
O202 S2 C203 106.0(9) . . ?
O202 S2 C204 108.9(9) . . ?
C203 S2 C204 93.7(10) . . ?
S2 C203 H20G 109.5 . . ?
S2 C203 H20H 109.5 . . ?
H20G C203 H20H 109.5 . . ?
S2 C203 H20I 109.5 . . ?
H20G C203 H20I 109.5 . . ?
H20H C203 H20I 109.5 . . ?
S2 C204 H20J 109.5 . . ?
S2 C204 H20K 109.5 . . ?
H20J C204 H20K 109.5 . . ?
S2 C204 H20L 109.5 . . ?
H20J C204 H20L 109.5 . . ?
H20K C204 H20L 109.5 . . ?
O203 S3 C206 113.9(13) . . ?
O203 S3 C205 103.4(9) . . ?
C206 S3 C205 101.6(13) . . ?
S3 C205 H20M 109.5 . . ?
S3 C205 H20N 109.5 . . ?
H20M C205 H20N 109.5 . . ?
S3 C205 H20O 109.5 . . ?
H20M C205 H20O 109.5 . . ?
H20N C205 H20O 109.5 . . ?
S3 C206 H20P 109.5 . . ?
S3 C206 H20Q 109.5 . . ?
H20P C206 H20Q 109.5 . . ?
S3 C206 H20R 109.5 . . ?
H20P C206 H20R 109.5 . . ?
H20Q C206 H20R 109.5 . . ?
O204 S4 C208 113.6(10) . . ?
O204 S4 C207 109.4(10) . . ?
C208 S4 C207 101.8(9) . . ?
S4 C207 H20S 109.5 . . ?
S4 C207 H20T 109.5 . . ?
H20S C207 H20T 109.5 . . ?
S4 C207 H20U 109.5 . . ?
H20S C207 H20U 109.5 . . ?
H20T C207 H20U 109.5 . . ?
S4 C208 H20V 109.5 . . ?
S4 C208 H20W 109.5 . . ?
H20V C208 H20W 109.5 . . ?
S4 C208 H20$ 109.5 . . ?
H20V C208 H20$ 109.5 . . ?
H20W C208 H20$ 109.5 . . ?
O205 S5 C210 97.1(13) . . ?
O205 S5 C209 112.8(12) . . ?
C210 S5 C209 102.0(15) . . ?
S5 C209 H20$ 109.5 . . ?
S5 C209 H20 109.5 . . ?
H20$ C209 H20 109.5 . . ?
S5 C209 H20T 109.5 . . ?
H20$ C209 H20T 109.5 . . ?
H20 C209 H20T 109.5 . . ?
S5 C210 H21A 109.5 . . ?
S5 C210 H21B 109.5 . . ?
H21A C210 H21B 109.5 . . ?
S5 C210 H21C 109.5 . . ?
H21A C210 H21C 109.5 . . ?
H21B C210 H21C 109.5 . . ?
O206 S6 C212 107.3(14) . . ?
O206 S6 C211 102.2(15) . . ?
C212 S6 C211 98.6(15) . . ?
S6 C211 H21D 109.5 . . ?
S6 C211 H21E 109.5 . . ?
H21D C211 H21E 109.5 . . ?
S6 C211 H21F 109.5 . . ?
H21D C211 H21F 109.5 . . ?
H21E C211 H21F 109.5 . . ?
S6 C212 H21G 109.5 . . ?
S6 C212 H21H 109.5 . . ?
H21G C212 H21H 109.5 . . ?
S6 C212 H21I 109.5 . . ?
H21G C212 H21I 109.5 . . ?
H21H C212 H21I 109.5 . . ?
O209 S9 C218 113.0(12) . . ?
O209 S9 C217 107.0(11) . . ?
C218 S9 C217 102.7(12) . . ?
O209 S10 C218 111.5(12) . . ?
O209 S10 C217 111.8(11) . . ?
C218 S10 C217 102.5(12) . . ?
S10 O209 S9 45.0(6) . . ?
S9 C218 S10 41.2(7) . . ?
S10 C217 S9 38.0(6) . . ?
O207 S7 C214 111.1(17) . . ?
O207 S7 C213 107.0(18) . . ?
C214 S7 C213 106.2(17) . . ?
S7 C213 H21J 109.5 . . ?
S7 C213 H21K 109.5 . . ?
H21J C213 H21K 109.5 . . ?
S7 C213 H21L 109.5 . . ?
H21J C213 H21L 109.5 . . ?
H21K C213 H21L 109.5 . . ?
S7 C214 H21M 109.5 . . ?
S7 C214 H21N 109.5 . . ?
H21M C214 H21N 109.5 . . ?
S7 C214 H21O 109.5 . . ?
H21M C214 H21O 109.5 . . ?
H21N C214 H21O 109.5 . . ?
O208 S8 C216 108.1(16) . . ?
O208 S8 C215 109.7(17) . . ?
C216 S8 C215 101.9(17) . . ?
S8 C215 H21P 109.5 . . ?
S8 C215 H21Q 109.5 . . ?
H21P C215 H21Q 109.5 . . ?
S8 C215 H21R 109.5 . . ?
H21P C215 H21R 109.5 . . ?
H21Q C215 H21R 109.5 . . ?
S8 C216 H21S 109.5 . . ?
S8 C216 H21T 109.5 . . ?
H21S C216 H21T 109.5 . . ?
S8 C216 H21U 109.5 . . ?
H21S C216 H21U 109.5 . . ?
H21T C216 H21U 109.5 . . ?

loop_
_geom_bond_atom_site_label_1
_geom_bond_atom_site_label_2
_geom_bond_distance
_geom_bond_site_symmetry_2
_geom_bond_publ_flag
Pd1 N4 2.016(12) . ?
Pd1 N8 2.017(11) . ?
Pd1 N9 2.020(11) . ?
Pd1 N1 2.054(11) . ?
Pd2 N6 1.973(15) . ?
Pd2 N5 1.989(13) . ?
Pd2 N10 2.011(15) . ?
Pd2 N2 2.025(13) . ?
Pd3 N12 2.002(14) . ?
Pd3 N7 2.016(13) . ?
Pd3 N3 2.017(14) . ?
Pd3 N11 2.049(14) . ?
O1 C4 1.327(17) . ?
O1 C22 1.458(17) . ?
O2 C5 1.39(2) . ?
O2 C40 1.47(3) . ?
O3 C28 1.340(18) . ?
O3 C11 1.50(2) . ?
O4 C12 1.298(19) . ?
O4 C41 1.32(2) . ?
O5 C18 1.311(16) . ?
O5 C34 1.370(17) . ?
O6 C42 1.375(18) . ?
O6 C19 1.404(17) . ?
O7 C46 1.423(18) . ?
O7 C64 1.463(18) . ?
O8 C82 1.38(2) . ?
O8 C47 1.416(19) . ?
O9 C60 1.305(18) . ?
O9 C70 1.442(18) . ?
O10 C83 1.431(18) . ?
O10 C61 1.468(19) . ?
O11 C76 1.45(2) . ?
O11 C53 1.50(2) . ?
O12 C54 1.36(2) . ?
O12 C84 1.38(2) . ?
O13 C106 1.43(2) . ?
O13 C88 1.47(2) . ?
O14 C89 1.37(2) . ?
O14 C124 1.40(2) . ?
O15 C95 1.331(17) . ?
O15 C112 1.462(19) . ?
O16 C96 1.351(16) . ?
O16 C125 1.474(18) . ?
O17 C102 1.372(18) . ?
O17 C118 1.427(16) . ?
O18 C103 1.345(18) . ?
O18 C126 1.49(2) . ?
O19 C130 1.339(17) . ?
O19 C148 1.447(18) . ?
O20 C166 1.400(18) . ?
O20 C131 1.407(18) . ?
O21 C154 1.43(2) . ?
O21 C144 1.48(2) . ?
O22 C145 1.298(18) . ?
O22 C167 1.325(19) . ?
O23 C137 1.36(2) . ?
O23 C160 1.49(2) . ?
O24 C138 1.41(2) . ?
O24 C168 1.47(2) . ?
N1 C25 1.311(17) . ?
N1 C26 1.316(17) . ?
N2 C32 1.35(2) . ?
N2 C31 1.43(2) . ?
N3 C37 1.29(2) . ?
N3 C38 1.37(2) . ?
N4 C68 1.311(19) . ?
N4 C67 1.33(2) . ?
N5 C74 1.36(2) . ?
N5 C73 1.36(2) . ?
N6 C79 1.36(2) . ?
N6 C80 1.40(2) . ?
N7 C110 1.33(2) . ?
N7 C109 1.332(18) . ?
N8 C115 1.358(18) . ?
N8 C116 1.365(18) . ?
N9 C122 1.349(17) . ?
N9 C121 1.350(17) . ?
N10 C151 1.34(2) . ?
N10 C152 1.35(2) . ?
N11 C157 1.32(2) . ?
N11 C158 1.37(2) . ?
N12 C164 1.32(2) . ?
N12 C163 1.33(2) . ?
C1 C21 1.51(2) . ?
C1 C2 1.52(2) . ?
C1 H1A 0.9900 . ?
C1 H1B 0.9900 . ?
C2 C3 1.37(2) . ?
C2 C7 1.41(2) . ?
C3 C4 1.36(2) . ?
C3 H3 0.9500 . ?
C4 C5 1.49(2) . ?
C5 C6 1.33(2) . ?
C6 C7 1.38(2) . ?
C6 H6 0.9500 . ?
C7 C8 1.52(2) . ?
C8 C9 1.44(2) . ?
C8 H8A 0.9900 . ?
C8 H8B 0.9900 . ?
C9 C14 1.31(2) . ?
C9 C10 1.56(2) . ?
C10 C11 1.30(2) . ?
C10 H10 0.9500 . ?
C11 C12 1.31(2) . ?
C12 C13 1.54(2) . ?
C13 C14 1.33(2) . ?
C13 H13 0.9500 . ?
C14 C15 1.62(2) . ?
C15 C16 1.56(2) . ?
C15 H15A 0.9900 . ?
C15 H15B 0.9900 . ?
C16 C17 1.334(19) . ?
C16 C21 1.36(2) . ?
C17 C18 1.42(2) . ?
C17 H17 0.9500 . ?
C18 C19 1.41(2) . ?
C19 C20 1.338(19) . ?
C20 C21 1.45(2) . ?
C20 H20 0.9500 . ?
C22 C23 1.51(2) . ?
C22 H22A 0.9900 . ?
C22 H22B 0.9900 . ?
C23 C24 1.392(18) . ?
C23 C27 1.40(2) . ?
C24 C25 1.357(19) . ?
C24 H24 0.9500 . ?
C25 H25 0.9500 . ?
C26 C27 1.40(2) . ?
C26 H26 0.9500 . ?
C27 H27 0.9500 . ?
C28 C29 1.52(2) . ?
C28 H28A 0.9900 . ?
C28 H28B 0.9900 . ?
C29 C30 1.36(2) . ?
C29 C33 1.45(2) . ?
C30 C31 1.35(2) . ?
C30 H30 0.9500 . ?
C31 H31 0.9500 . ?
C32 C33 1.36(2) . ?
C32 H32 0.9500 . ?
C33 H33 0.9500 . ?
C34 C35 1.56(2) . ?
C34 H34A 0.9900 . ?
C34 H34B 0.9900 . ?
C35 C39 1.35(2) . ?
C35 C36 1.41(2) . ?
C36 C37 1.37(2) . ?
C36 H36 0.9500 . ?
C37 H37 0.9500 . ?
C38 C39 1.38(2) . ?
C38 H38 0.9500 . ?
C39 H39 0.9500 . ?
C40 H40A 0.9800 . ?
C40 H40B 0.9800 . ?
C40 H40C 0.9800 . ?
C41 H41A 0.9800 . ?
C41 H41B 0.9800 . ?
C41 H41C 0.9800 . ?
C42 H42A 0.9800 . ?
C42 H42B 0.9800 . ?
C42 H42C 0.9800 . ?
C43 C63 1.43(2) . ?
C43 C44 1.56(2) . ?
C43 H43A 0.9900 . ?
C43 H43B 0.9900 . ?
C44 C49 1.40(2) . ?
C44 C45 1.40(2) . ?
C45 C46 1.41(2) . ?
C45 H45 0.9500 . ?
C46 C47 1.34(2) . ?
C47 C48 1.36(2) . ?
C48 C49 1.45(2) . ?
C48 H48 0.9500 . ?
C49 C50 1.52(2) . ?
C50 C51 1.45(2) . ?
C50 H50A 0.9900 . ?
C50 H50B 0.9900 . ?
C51 C52 1.41(2) . ?
C51 C56 1.41(2) . ?
C52 C53 1.32(2) . ?
C52 H52 0.9500 . ?
C53 C54 1.35(2) . ?
C54 C55 1.48(2) . ?
C55 C56 1.37(2) . ?
C55 H55 0.9500 . ?
C56 C57 1.57(2) . ?
C57 C58 1.59(2) . ?
C57 H57A 0.9900 . ?
C57 H57B 0.9900 . ?
C58 C59 1.29(2) . ?
C58 C63 1.42(2) . ?
C59 C60 1.47(2) . ?
C59 H59 0.9500 . ?
C60 C61 1.42(2) . ?
C61 C62 1.32(2) . ?
C62 C63 1.45(2) . ?
C62 H62 0.9500 . ?
C64 C65 1.48(2) . ?
C64 H64A 0.9900 . ?
C64 H64B 0.9900 . ?
C65 C69 1.334(19) . ?
C65 C66 1.39(2) . ?
C66 C67 1.38(2) . ?
C66 H66 0.9500 . ?
C67 H67 0.9500 . ?
C68 C69 1.43(2) . ?
C68 H68 0.9500 . ?
C69 H69 0.9500 . ?
C70 C71 1.47(2) . ?
C70 H70A 0.9900 . ?
C70 H70B 0.9900 . ?
C71 C75 1.40(2) . ?
C71 C72 1.45(2) . ?
C72 C73 1.39(2) . ?
C72 H72 0.9500 . ?
C73 H73 0.9500 . ?
C74 C75 1.41(2) . ?
C74 H74 0.9500 . ?
C75 H75 0.9500 . ?
C76 C77 1.55(2) . ?
C76 H76A 0.9900 . ?
C76 H76B 0.9900 . ?
C77 C81 1.28(2) . ?
C77 C78 1.43(2) . ?
C78 C79 1.34(2) . ?
C78 H78 0.9500 . ?
C79 H79 0.9500 . ?
C80 C81 1.38(2) . ?
C80 H80 0.9500 . ?
C81 H81 0.9500 . ?
C82 H82A 0.9800 . ?
C82 H82B 0.9800 . ?
C82 H82C 0.9800 . ?
C83 H83A 0.9800 . ?
C83 H83B 0.9800 . ?
C83 H83C 0.9800 . ?
C84 H84A 0.9800 . ?
C84 H84B 0.9800 . ?
C84 H84C 0.9800 . ?
C85 C86 1.46(2) . ?
C85 C105 1.58(3) . ?
C85 H85A 0.9900 . ?
C85 H85B 0.9900 . ?
C86 C91 1.32(2) . ?
C86 C87 1.46(2) . ?
C87 C88 1.38(2) . ?
C87 H87 0.9500 . ?
C88 C89 1.27(2) . ?
C89 C90 1.41(2) . ?
C90 C91 1.37(2) . ?
C90 H90 0.9500 . ?
C91 C92 1.64(2) . ?
C92 C93 1.56(2) . ?
C92 H92A 0.9900 . ?
C92 H92B 0.9900 . ?
C93 C94 1.29(2) . ?
C93 C98 1.44(2) . ?
C94 C95 1.37(2) . ?
C94 H94 0.9500 . ?
C95 C96 1.48(2) . ?
C96 C97 1.365(19) . ?
C97 C98 1.44(2) . ?
C97 H97 0.9500 . ?
C98 C99 1.49(2) . ?
C99 C100 1.51(2) . ?
C99 H99A 0.9900 . ?
C99 H99B 0.9900 . ?
C100 C105 1.43(2) . ?
C100 C101 1.44(2) . ?
C101 C102 1.37(2) . ?
C101 H101 0.9500 . ?
C102 C103 1.44(2) . ?
C103 C104 1.35(2) . ?
C104 C105 1.39(2) . ?
C104 H104 0.9500 . ?
C106 C107 1.51(2) . ?
C106 H10A 0.9900 . ?
C106 H10B 0.9900 . ?
C107 C111 1.39(2) . ?
C107 C108 1.42(2) . ?
C108 C109 1.36(2) . ?
C108 H108 0.9500 . ?
C109 H109 0.9500 . ?
C110 C111 1.37(2) . ?
C110 H110 0.9500 . ?
C111 H111 0.9500 . ?
C112 C113 1.55(2) . ?
C112 H11A 0.9900 . ?
C112 H11B 0.9900 . ?
C113 C114 1.37(2) . ?
C113 C117 1.371(19) . ?
C114 C115 1.36(2) . ?
C114 H114 0.9500 . ?
C115 H115 0.9500 . ?
C116 C117 1.41(2) . ?
C116 H116 0.9500 . ?
C117 H117 0.9500 . ?
C118 C119 1.56(2) . ?
C118 H11C 0.9900 . ?
C118 H11D 0.9900 . ?
C119 C123 1.381(18) . ?
C119 C120 1.393(18) . ?
C120 C121 1.372(18) . ?
C120 H120 0.9500 . ?
C121 H121 0.9500 . ?
C122 C123 1.338(18) . ?
C122 H122 0.9500 . ?
C123 H123 0.9500 . ?
C124 H12A 0.9800 . ?
C124 H12B 0.9800 . ?
C124 H12C 0.9800 . ?
C125 H12D 0.9800 . ?
C125 H12E 0.9800 . ?
C125 H12F 0.9800 . ?
C126 H12G 0.9800 . ?
C126 H12H 0.9800 . ?
C126 H12I 0.9800 . ?
C127 C147 1.59(2) . ?
C127 C128 1.62(2) . ?
C127 H12J 0.9900 . ?
C127 H12K 0.9900 . ?
C128 C133 1.31(2) . ?
C128 C129 1.33(2) . ?
C129 C130 1.48(2) . ?
C129 H129 0.9500 . ?
C130 C131 1.35(2) . ?
C131 C132 1.42(2) . ?
C132 C133 1.48(2) . ?
C132 H132 0.9500 . ?
C133 C134 1.53(2) . ?
C134 C135 1.63(3) . ?
C134 H13A 0.9900 . ?
C134 H13B 0.9900 . ?
C135 C136 1.39(2) . ?
C135 C140 1.42(2) . ?
C136 C137 1.37(2) . ?
C136 H136 0.9500 . ?
C137 C138 1.48(3) . ?
C138 C139 1.31(2) . ?
C139 C140 1.37(2) . ?
C139 H139 0.9500 . ?
C140 C141 1.47(2) . ?
C141 C142 1.43(2) . ?
C141 H14A 0.9900 . ?
C141 H14B 0.9900 . ?
C142 C147 1.39(2) . ?
C142 C143 1.50(2) . ?
C143 C144 1.29(2) . ?
C143 H143 0.9500 . ?
C144 C145 1.36(2) . ?
C145 C146 1.54(2) . ?
C146 C147 1.36(2) . ?
C146 H146 0.9500 . ?
C148 C149 1.51(2) . ?
C148 H14C 0.9900 . ?
C148 H14D 0.9900 . ?
C149 C153 1.36(2) . ?
C149 C150 1.38(2) . ?
C150 C151 1.47(2) . ?
C150 H150 0.9500 . ?
C151 H151 0.9500 . ?
C152 C153 1.40(2) . ?
C152 H152 0.9500 . ?
C153 H153 0.9500 . ?
C154 C155 1.58(2) . ?
C154 H15C 0.9900 . ?
C154 H15D 0.9900 . ?
C155 C159 1.25(2) . ?
C155 C156 1.38(2) . ?
C156 C157 1.41(2) . ?
C156 H156 0.9500 . ?
C157 H157 0.9500 . ?
C158 C159 1.45(2) . ?
C158 H158 0.9500 . ?
C159 H159 0.9500 . ?
C160 C161 1.54(3) . ?
C160 H16A 0.9900 . ?
C160 H16B 0.9900 . ?
C161 C162 1.37(2) . ?
C161 C165 1.39(2) . ?
C162 C163 1.41(2) . ?
C162 H162 0.9500 . ?
C163 H163 0.9500 . ?
C164 C165 1.41(2) . ?
C164 H164 0.9500 . ?
C165 H165 0.9500 . ?
C166 H16C 0.9800 . ?
C166 H16D 0.9800 . ?
C166 H16E 0.9800 . ?
C167 H16F 0.9800 . ?
C167 H16G 0.9800 . ?
C167 H16H 0.9800 . ?
C168 H16I 0.9800 . ?
C168 H16J 0.9800 . ?
C168 H16K 0.9800 . ?
N50 O52 1.205(17) . ?
N50 O50 1.235(18) . ?
N50 O51 1.263(19) . ?
N51 O55 1.215(12) . ?
N51 O54 1.226(13) . ?
N51 O53 1.235(12) . ?
N52 O57 1.19(2) . ?
N52 O58 1.20(2) . ?
N52 O56 1.20(2) . ?
S1 O201 1.493(10) . ?
S1 C202 1.750(16) . ?
S1 C201 1.778(15) . ?
C201 H20A 0.9800 . ?
C201 H20B 0.9800 . ?
C201 H20C 0.9800 . ?
C202 H20D 0.9800 . ?
C202 H20E 0.9800 . ?
C202 H20F 0.9800 . ?
S2 O202 1.500(13) . ?
S2 C203 1.763(19) . ?
S2 C204 1.80(2) . ?
C203 H20G 0.9800 . ?
C203 H20H 0.9800 . ?
C203 H20I 0.9800 . ?
C204 H20J 0.9800 . ?
C204 H20K 0.9800 . ?
C204 H20L 0.9800 . ?
S3 O203 1.580(15) . ?
S3 C206 1.72(3) . ?
S3 C205 1.79(2) . ?
C205 H20M 0.9800 . ?
C205 H20N 0.9800 . ?
C205 H20O 0.9800 . ?
C206 H20P 0.9800 . ?
C206 H20Q 0.9800 . ?
C206 H20R 0.9800 . ?
S4 O204 1.369(16) . ?
S4 C208 1.740(17) . ?
S4 C207 1.744(19) . ?
C207 H20S 0.9800 . ?
C207 H20T 0.9800 . ?
C207 H20U 0.9800 . ?
C208 H20V 0.9800 . ?
C208 H20W 0.9800 . ?
C208 H20$ 0.9800 . ?
S5 O205 1.584(16) . ?
S5 C210 1.74(3) . ?
S5 C209 1.79(3) . ?
C209 H20$ 0.9800 . ?
C209 H20 0.9800 . ?
C209 H20T 0.9800 . ?
C210 H21A 0.9800 . ?
C210 H21B 0.9800 . ?
C210 H21C 0.9800 . ?
S6 O206 1.510(14) . ?
S6 C212 1.75(2) . ?
S6 C211 1.79(2) . ?
C211 H21D 0.9800 . ?
C211 H21E 0.9800 . ?
C211 H21F 0.9800 . ?
C212 H21G 0.9800 . ?
C212 H21H 0.9800 . ?
C212 H21I 0.9800 . ?
S9 O209 1.544(16) . ?
S9 C218 1.63(2) . ?
S9 C217 1.82(2) . ?
S10 O209 1.505(16) . ?
S10 C218 1.69(3) . ?
S10 C217 1.76(2) . ?
S7 O207 1.543(17) . ?
S7 C214 1.68(2) . ?
S7 C213 1.75(2) . ?
C213 H21J 0.9800 . ?
C213 H21K 0.9800 . ?
C213 H21L 0.9800 . ?
C214 H21M 0.9800 . ?
C214 H21N 0.9800 . ?
C214 H21O 0.9800 . ?
S8 O208 1.511(16) . ?
S8 C216 1.71(2) . ?
S8 C215 1.74(2) . ?
C215 H21P 0.9800 . ?
C215 H21Q 0.9800 . ?
C215 H21R 0.9800 . ?
C216 H21S 0.9800 . ?
C216 H21T 0.9800 . ?
C216 H21U 0.9800 . ?

loop_
_geom_torsion_atom_site_label_1
_geom_torsion_atom_site_label_2
_geom_torsion_atom_site_label_3
_geom_torsion_atom_site_label_4
_geom_torsion
_geom_torsion_site_symmetry_1
_geom_torsion_site_symmetry_2
_geom_torsion_site_symmetry_3
_geom_torsion_site_symmetry_4
_geom_torsion_publ_flag
N4 Pd1 N1 C25 -110.5(12) . . . . ?
N8 Pd1 N1 C25 -178(100) . . . . ?
N9 Pd1 N1 C25 68.6(12) . . . . ?
N4 Pd1 N1 C26 66.3(11) . . . . ?
N8 Pd1 N1 C26 -1(27) . . . . ?
N9 Pd1 N1 C26 -114.7(11) . . . . ?
N6 Pd2 N2 C32 81(70) . . . . ?
N5 Pd2 N2 C32 -111.0(14) . . . . ?
N10 Pd2 N2 C32 64.8(14) . . . . ?
N6 Pd2 N2 C31 -98(70) . . . . ?
N5 Pd2 N2 C31 70.5(12) . . . . ?
N10 Pd2 N2 C31 -113.7(12) . . . . ?
N12 Pd3 N3 C37 169(11) . . . . ?
N7 Pd3 N3 C37 71.8(16) . . . . ?
N11 Pd3 N3 C37 -103.0(16) . . . . ?
N12 Pd3 N3 C38 -3(13) . . . . ?
N7 Pd3 N3 C38 -100.9(12) . . . . ?
N11 Pd3 N3 C38 84.3(12) . . . . ?
N8 Pd1 N4 C68 70.4(12) . . . . ?
N9 Pd1 N4 C68 84(7) . . . . ?
N1 Pd1 N4 C68 -108.6(12) . . . . ?
N8 Pd1 N4 C67 -99.2(13) . . . . ?
N9 Pd1 N4 C67 -85(7) . . . . ?
N1 Pd1 N4 C67 81.9(13) . . . . ?
N6 Pd2 N5 C74 77.2(15) . . . . ?
N10 Pd2 N5 C74 132(6) . . . . ?
N2 Pd2 N5 C74 -102.7(15) . . . . ?
N6 Pd2 N5 C73 -93.4(14) . . . . ?
N10 Pd2 N5 C73 -38(7) . . . . ?
N2 Pd2 N5 C73 86.8(13) . . . . ?
N5 Pd2 N6 C79 89.0(14) . . . . ?
N10 Pd2 N6 C79 -86.8(14) . . . . ?
N2 Pd2 N6 C79 -103(70) . . . . ?
N5 Pd2 N6 C80 -93.7(12) . . . . ?
N10 Pd2 N6 C80 90.5(12) . . . . ?
N2 Pd2 N6 C80 74(70) . . . . ?
N12 Pd3 N7 C110 -103.2(14) . . . . ?
N3 Pd3 N7 C110 74.2(14) . . . . ?
N11 Pd3 N7 C110 -170(5) . . . . ?
N12 Pd3 N7 C109 71.8(12) . . . . ?
N3 Pd3 N7 C109 -110.9(12) . . . . ?
N11 Pd3 N7 C109 5(6) . . . . ?
N4 Pd1 N8 C115 76.2(11) . . . . ?
N9 Pd1 N8 C115 -102.7(11) . . . . ?
N1 Pd1 N8 C115 144(26) . . . . ?
N4 Pd1 N8 C116 -105.4(11) . . . . ?
N9 Pd1 N8 C116 75.6(11) . . . . ?
N1 Pd1 N8 C116 -38(27) . . . . ?
N4 Pd1 N9 C122 53(7) . . . . ?
N8 Pd1 N9 C122 67.2(10) . . . . ?
N1 Pd1 N9 C122 -113.9(10) . . . . ?
N4 Pd1 N9 C121 -124(7) . . . . ?
N8 Pd1 N9 C121 -110.1(11) . . . . ?
N1 Pd1 N9 C121 68.8(11) . . . . ?
N6 Pd2 N10 C151 -99.2(14) . . . . ?
N5 Pd2 N10 C151 -154(6) . . . . ?
N2 Pd2 N10 C151 80.6(14) . . . . ?
N6 Pd2 N10 C152 72.1(13) . . . . ?
N5 Pd2 N10 C152 17(7) . . . . ?
N2 Pd2 N10 C152 -108.1(13) . . . . ?
N12 Pd3 N11 C157 -104.1(13) . . . . ?
N7 Pd3 N11 C157 -37(6) . . . . ?
N3 Pd3 N11 C157 78.6(13) . . . . ?
N12 Pd3 N11 C158 71.1(13) . . . . ?
N7 Pd3 N11 C158 138(5) . . . . ?
N3 Pd3 N11 C158 -106.3(13) . . . . ?
N7 Pd3 N12 C164 -90.0(14) . . . . ?
N3 Pd3 N12 C164 172(50) . . . . ?
N11 Pd3 N12 C164 84.7(14) . . . . ?
N7 Pd3 N12 C163 95.4(14) . . . . ?
N3 Pd3 N12 C163 -2(13) . . . . ?
N11 Pd3 N12 C163 -89.9(14) . . . . ?
C21 C1 C2 C3 -86(2) . . . . ?
C21 C1 C2 C7 94(2) . . . . ?
C7 C2 C3 C4 -2(3) . . . . ?
C1 C2 C3 C4 178.1(16) . . . . ?
C22 O1 C4 C3 -5(3) . . . . ?
C22 O1 C4 C5 171.7(14) . . . . ?
C2 C3 C4 O1 179.7(17) . . . . ?
C2 C3 C4 C5 3(3) . . . . ?
C40 O2 C5 C6 4(3) . . . . ?
C40 O2 C5 C4 -176.5(16) . . . . ?
O1 C4 C5 C6 179.9(16) . . . . ?
C3 C4 C5 C6 -3(2) . . . . ?
O1 C4 C5 O2 0(2) . . . . ?
C3 C4 C5 O2 177.9(14) . . . . ?
O2 C5 C6 C7 -178.8(17) . . . . ?
C4 C5 C6 C7 2(3) . . . . ?
C5 C6 C7 C2 -1(3) . . . . ?
C5 C6 C7 C8 -174.7(17) . . . . ?
C3 C2 C7 C6 0(3) . . . . ?
C1 C2 C7 C6 -179.4(16) . . . . ?
C3 C2 C7 C8 173.8(17) . . . . ?
C1 C2 C7 C8 -6(3) . . . . ?
C6 C7 C8 C9 91(2) . . . . ?
C2 C7 C8 C9 -83(3) . . . . ?
C7 C8 C9 C14 93(3) . . . . ?
C7 C8 C9 C10 -84(2) . . . . ?
C14 C9 C10 C11 0(2) . . . . ?
C8 C9 C10 C11 177.5(17) . . . . ?
C9 C10 C11 C12 5(3) . . . . ?
C9 C10 C11 O3 179.6(14) . . . . ?
C28 O3 C11 C10 -2(2) . . . . ?
C28 O3 C11 C12 173.8(16) . . . . ?
C41 O4 C12 C11 180(2) . . . . ?
C41 O4 C12 C13 -2(3) . . . . ?
C10 C11 C12 O4 172(2) . . . . ?
O3 C11 C12 O4 -3(3) . . . . ?
C10 C11 C12 C13 -6(3) . . . . ?
O3 C11 C12 C13 179.0(13) . . . . ?
O4 C12 C13 C14 -176.1(16) . . . . ?
C11 C12 C13 C14 2(2) . . . . ?
C8 C9 C14 C13 -179(2) . . . . ?
C10 C9 C14 C13 -2(3) . . . . ?
C8 C9 C14 C15 -4(3) . . . . ?
C10 C9 C14 C15 172.8(14) . . . . ?
C12 C13 C14 C9 1(3) . . . . ?
C12 C13 C14 C15 -173.8(14) . . . . ?
C9 C14 C15 C16 -92(2) . . . . ?
C13 C14 C15 C16 84(2) . . . . ?
C14 C15 C16 C17 -83(2) . . . . ?
C14 C15 C16 C21 100.0(19) . . . . ?
C21 C16 C17 C18 -1(3) . . . . ?
C15 C16 C17 C18 -178.6(15) . . . . ?
C34 O5 C18 C19 175.7(14) . . . . ?
C34 O5 C18 C17 0(2) . . . . ?
C16 C17 C18 O5 -179.7(15) . . . . ?
C16 C17 C18 C19 4(2) . . . . ?
C42 O6 C19 C20 2(2) . . . . ?
C42 O6 C19 C18 -176.9(14) . . . . ?
O5 C18 C19 C20 177.9(14) . . . . ?
C17 C18 C19 C20 -6(2) . . . . ?
O5 C18 C19 O6 -3(2) . . . . ?
C17 C18 C19 O6 173.3(13) . . . . ?
O6 C19 C20 C21 -174.5(14) . . . . ?
C18 C19 C20 C21 5(2) . . . . ?
C17 C16 C21 C20 0(2) . . . . ?
C15 C16 C21 C20 176.9(14) . . . . ?
C17 C16 C21 C1 173.4(16) . . . . ?
C15 C16 C21 C1 -9(3) . . . . ?
C19 C20 C21 C16 -1(2) . . . . ?
C19 C20 C21 C1 -176.1(15) . . . . ?
C2 C1 C21 C16 -90(2) . . . . ?
C2 C1 C21 C20 84.1(19) . . . . ?
C4 O1 C22 C23 87.2(17) . . . . ?
O1 C22 C23 C24 -153.2(14) . . . . ?
O1 C22 C23 C27 37(2) . . . . ?
C27 C23 C24 C25 -1(2) . . . . ?
C22 C23 C24 C25 -171.4(14) . . . . ?
C26 N1 C25 C24 0(2) . . . . ?
Pd1 N1 C25 C24 176.7(11) . . . . ?
C23 C24 C25 N1 1(2) . . . . ?
C25 N1 C26 C27 -1(2) . . . . ?
Pd1 N1 C26 C27 -177.5(11) . . . . ?
N1 C26 C27 C23 0(2) . . . . ?
C24 C23 C27 C26 0(2) . . . . ?
C22 C23 C27 C26 171.1(14) . . . . ?
C11 O3 C28 C29 87.8(19) . . . . ?
O3 C28 C29 C30 -166.3(18) . . . . ?
O3 C28 C29 C33 18(3) . . . . ?
C33 C29 C30 C31 4(3) . . . . ?
C28 C29 C30 C31 -171.5(18) . . . . ?
C29 C30 C31 N2 0(3) . . . . ?
C32 N2 C31 C30 -5(2) . . . . ?
Pd2 N2 C31 C30 173.6(13) . . . . ?
C31 N2 C32 C33 7(3) . . . . ?
Pd2 N2 C32 C33 -171.5(13) . . . . ?
N2 C32 C33 C29 -3(3) . . . . ?
C30 C29 C33 C32 -2(3) . . . . ?
C28 C29 C33 C32 173.7(16) . . . . ?
C18 O5 C34 C35 81.0(19) . . . . ?
O5 C34 C35 C39 -173.9(16) . . . . ?
O5 C34 C35 C36 16(2) . . . . ?
C39 C35 C36 C37 1(2) . . . . ?
C34 C35 C36 C37 171.1(15) . . . . ?
C38 N3 C37 C36 3(3) . . . . ?
Pd3 N3 C37 C36 -169.5(13) . . . . ?
C35 C36 C37 N3 -4(3) . . . . ?
C37 N3 C38 C39 0(2) . . . . ?
Pd3 N3 C38 C39 173.9(13) . . . . ?
C36 C35 C39 C38 2(3) . . . . ?
C34 C35 C39 C38 -167.7(16) . . . . ?
N3 C38 C39 C35 -3(3) . . . . ?
C63 C43 C44 C49 88(2) . . . . ?
C63 C43 C44 C45 -92(2) . . . . ?
C49 C44 C45 C46 -6(3) . . . . ?
C43 C44 C45 C46 174.1(15) . . . . ?
C44 C45 C46 C47 -2(2) . . . . ?
C44 C45 C46 O7 177.2(14) . . . . ?
C64 O7 C46 C47 -177.5(14) . . . . ?
C64 O7 C46 C45 4(2) . . . . ?
C45 C46 C47 C48 6(3) . . . . ?
O7 C46 C47 C48 -172.5(16) . . . . ?
C45 C46 C47 O8 -176.1(14) . . . . ?
O7 C46 C47 O8 5(2) . . . . ?
C82 O8 C47 C46 167.4(16) . . . . ?
C82 O8 C47 C48 -15(3) . . . . ?
C46 C47 C48 C49 -4(3) . . . . ?
O8 C47 C48 C49 179.2(15) . . . . ?
C45 C44 C49 C48 8(3) . . . . ?
C43 C44 C49 C48 -171.5(16) . . . . ?
C45 C44 C49 C50 -169.9(17) . . . . ?
C43 C44 C49 C50 10(3) . . . . ?
C47 C48 C49 C44 -4(3) . . . . ?
C47 C48 C49 C50 174.6(17) . . . . ?
C44 C49 C50 C51 -99(2) . . . . ?
C48 C49 C50 C51 83(2) . . . . ?
C49 C50 C51 C52 -92(2) . . . . ?
C49 C50 C51 C56 84(3) . . . . ?
C56 C51 C52 C53 5(3) . . . . ?
C50 C51 C52 C53 -178.1(17) . . . . ?
C51 C52 C53 C54 -3(3) . . . . ?
C51 C52 C53 O11 174.7(15) . . . . ?
C76 O11 C53 C52 68(2) . . . . ?
C76 O11 C53 C54 -113.8(17) . . . . ?
C52 C53 C54 O12 176.6(19) . . . . ?
O11 C53 C54 O12 -1(3) . . . . ?
C52 C53 C54 C55 0(3) . . . . ?
O11 C53 C54 C55 -177.5(14) . . . . ?
C84 O12 C54 C53 170(2) . . . . ?
C84 O12 C54 C55 -14(3) . . . . ?
C53 C54 C55 C56 0(3) . . . . ?
O12 C54 C55 C56 -176.3(16) . . . . ?
C54 C55 C56 C51 2(3) . . . . ?
C54 C55 C56 C57 176.4(15) . . . . ?
C52 C51 C56 C55 -4(3) . . . . ?
C50 C51 C56 C55 178.8(18) . . . . ?
C52 C51 C56 C57 -178.4(15) . . . . ?
C50 C51 C56 C57 5(3) . . . . ?
C55 C56 C57 C58 92.0(19) . . . . ?
C51 C56 C57 C58 -93(2) . . . . ?
C56 C57 C58 C59 -84(2) . . . . ?
C56 C57 C58 C63 101.0(18) . . . . ?
C63 C58 C59 C60 -5(3) . . . . ?
C57 C58 C59 C60 -179.2(15) . . . . ?
C70 O9 C60 C61 -172.1(15) . . . . ?
C70 O9 C60 C59 15(3) . . . . ?
C58 C59 C60 O9 177.9(17) . . . . ?
C58 C59 C60 C61 4(2) . . . . ?
O9 C60 C61 C62 -178.5(17) . . . . ?
C59 C60 C61 C62 -4(3) . . . . ?
O9 C60 C61 O10 7(2) . . . . ?
C59 C60 C61 O10 -178.7(13) . . . . ?
C83 O10 C61 C62 1(2) . . . . ?
C83 O10 C61 C60 176.3(14) . . . . ?
C60 C61 C62 C63 4(3) . . . . ?
O10 C61 C62 C63 178.1(14) . . . . ?
C59 C58 C63 C43 180.0(18) . . . . ?
C57 C58 C63 C43 -5(3) . . . . ?
C59 C58 C63 C62 4(3) . . . . ?
C57 C58 C63 C62 178.5(14) . . . . ?
C44 C43 C63 C58 -94(2) . . . . ?
C44 C43 C63 C62 82(2) . . . . ?
C61 C62 C63 C58 -3(2) . . . . ?
C61 C62 C63 C43 -179.9(16) . . . . ?
C46 O7 C64 C65 89.5(16) . . . . ?
O7 C64 C65 C69 29(2) . . . . ?
O7 C64 C65 C66 -156.7(14) . . . . ?
C69 C65 C66 C67 1(2) . . . . ?
C64 C65 C66 C67 -173.9(15) . . . . ?
C68 N4 C67 C66 -3(2) . . . . ?
Pd1 N4 C67 C66 167.1(12) . . . . ?
C65 C66 C67 N4 1(3) . . . . ?
C67 N4 C68 C69 2(2) . . . . ?
Pd1 N4 C68 C69 -168.8(12) . . . . ?
C66 C65 C69 C68 -2(2) . . . . ?
C64 C65 C69 C68 172.7(15) . . . . ?
N4 C68 C69 C65 1(2) . . . . ?
C60 O9 C70 C71 75(2) . . . . ?
O9 C70 C71 C75 -161.7(16) . . . . ?
O9 C70 C71 C72 28(2) . . . . ?
C75 C71 C72 C73 0(3) . . . . ?
C70 C71 C72 C73 171.4(17) . . . . ?
C74 N5 C73 C72 2(3) . . . . ?
Pd2 N5 C73 C72 173.4(14) . . . . ?
C71 C72 C73 N5 -1(3) . . . . ?
C73 N5 C74 C75 -4(3) . . . . ?
Pd2 N5 C74 C75 -174.2(14) . . . . ?
C72 C71 C75 C74 -2(3) . . . . ?
C70 C71 C75 C74 -172.0(17) . . . . ?
N5 C74 C75 C71 3(3) . . . . ?
C53 O11 C76 C77 72.1(18) . . . . ?
O11 C76 C77 C81 53(3) . . . . ?
O11 C76 C77 C78 -130.4(17) . . . . ?
C81 C77 C78 C79 -5(3) . . . . ?
C76 C77 C78 C79 177.7(16) . . . . ?
C77 C78 C79 N6 1(3) . . . . ?
C80 N6 C79 C78 3(3) . . . . ?
Pd2 N6 C79 C78 -179.3(13) . . . . ?
C79 N6 C80 C81 -4(2) . . . . ?
Pd2 N6 C80 C81 178.4(13) . . . . ?
C78 C77 C81 C80 4(3) . . . . ?
C76 C77 C81 C80 -178.7(17) . . . . ?
N6 C80 C81 C77 0(3) . . . . ?
C105 C85 C86 C91 90(3) . . . . ?
C105 C85 C86 C87 -82(2) . . . . ?
C91 C86 C87 C88 3(2) . . . . ?
C85 C86 C87 C88 175.7(16) . . . . ?
C86 C87 C88 C89 1(3) . . . . ?
C86 C87 C88 O13 176.7(14) . . . . ?
C106 O13 C88 C89 -57(2) . . . . ?
C106 O13 C88 C87 126.1(17) . . . . ?
C87 C88 C89 O14 177.5(17) . . . . ?
O13 C88 C89 O14 2(3) . . . . ?
C87 C88 C89 C90 -3(3) . . . . ?
O13 C88 C89 C90 -178.4(15) . . . . ?
C124 O14 C89 C88 165.8(18) . . . . ?
C124 O14 C89 C90 -14(2) . . . . ?
C88 C89 C90 C91 1(3) . . . . ?
O14 C89 C90 C91 -179.1(16) . . . . ?
C85 C86 C91 C90 -175.8(19) . . . . ?
C87 C86 C91 C90 -4(3) . . . . ?
C85 C86 C91 C92 7(3) . . . . ?
C87 C86 C91 C92 178.4(15) . . . . ?
C89 C90 C91 C86 2(3) . . . . ?
C89 C90 C91 C92 179.7(15) . . . . ?
C86 C91 C92 C93 -101(2) . . . . ?
C90 C91 C92 C93 81(2) . . . . ?
C91 C92 C93 C94 -90(2) . . . . ?
C91 C92 C93 C98 91.7(19) . . . . ?
C98 C93 C94 C95 3(3) . . . . ?
C92 C93 C94 C95 -175.8(16) . . . . ?
C112 O15 C95 C94 76(2) . . . . ?
C112 O15 C95 C96 -114.0(15) . . . . ?
C93 C94 C95 O15 174.2(16) . . . . ?
C93 C94 C95 C96 4(2) . . . . ?
C125 O16 C96 C97 2(2) . . . . ?
C125 O16 C96 C95 179.2(13) . . . . ?
O15 C95 C96 O16 5(2) . . . . ?
C94 C95 C96 O16 175.9(13) . . . . ?
O15 C95 C96 C97 -177.8(14) . . . . ?
C94 C95 C96 C97 -7(2) . . . . ?
O16 C96 C97 C98 -179.6(14) . . . . ?
C95 C96 C97 C98 3(2) . . . . ?
C94 C93 C98 C97 -6(2) . . . . ?
C92 C93 C98 C97 172.3(15) . . . . ?
C94 C93 C98 C99 -177.3(17) . . . . ?
C92 C93 C98 C99 1(3) . . . . ?
C96 C97 C98 C93 3(2) . . . . ?
C96 C97 C98 C99 175.2(15) . . . . ?
C93 C98 C99 C100 -93(2) . . . . ?
C97 C98 C99 C100 96.6(18) . . . . ?
C98 C99 C100 C105 97(2) . . . . ?
C98 C99 C100 C101 -80(2) . . . . ?
C105 C100 C101 C102 3(3) . . . . ?
C99 C100 C101 C102 -179.4(16) . . . . ?
C118 O17 C102 C101 5(2) . . . . ?
C118 O17 C102 C103 -176.7(13) . . . . ?
C100 C101 C102 O17 178.6(15) . . . . ?
C100 C101 C102 C103 0(3) . . . . ?
C126 O18 C103 C104 3(3) . . . . ?
C126 O18 C103 C102 -175.3(14) . . . . ?
O17 C102 C103 O18 -2(2) . . . . ?
C101 C102 C103 O18 177.1(15) . . . . ?
O17 C102 C103 C104 -180.0(15) . . . . ?
C101 C102 C103 C104 -1(3) . . . . ?
O18 C103 C104 C105 -179.4(17) . . . . ?
C102 C103 C104 C105 -1(3) . . . . ?
C103 C104 C105 C100 5(3) . . . . ?
C103 C104 C105 C85 -170.1(17) . . . . ?
C101 C100 C105 C104 -6(3) . . . . ?
C99 C100 C105 C104 177.0(18) . . . . ?
C101 C100 C105 C85 169.1(16) . . . . ?
C99 C100 C105 C85 -8(3) . . . . ?
C86 C85 C105 C104 88(2) . . . . ?
C86 C85 C105 C100 -88(2) . . . . ?
C88 O13 C106 C107 -116.7(17) . . . . ?
O13 C106 C107 C111 3(3) . . . . ?
O13 C106 C107 C108 176.3(16) . . . . ?
C111 C107 C108 C109 -6(2) . . . . ?
C106 C107 C108 C109 179.5(16) . . . . ?
C110 N7 C109 C108 0(2) . . . . ?
Pd3 N7 C109 C108 -175.3(12) . . . . ?
C107 C108 C109 N7 4(3) . . . . ?
C109 N7 C110 C111 -2(2) . . . . ?
Pd3 N7 C110 C111 173.2(13) . . . . ?
N7 C110 C111 C107 -1(3) . . . . ?
C108 C107 C111 C110 5(3) . . . . ?
C106 C107 C111 C110 178.2(18) . . . . ?
C95 O15 C112 C113 70.5(17) . . . . ?
O15 C112 C113 C114 56(2) . . . . ?
O15 C112 C113 C117 -128.6(16) . . . . ?
C117 C113 C114 C115 6(2) . . . . ?
C112 C113 C114 C115 -177.9(15) . . . . ?
C116 N8 C115 C114 -2(2) . . . . ?
Pd1 N8 C115 C114 176.8(11) . . . . ?
C113 C114 C115 N8 -3(2) . . . . ?
C115 N8 C116 C117 3(2) . . . . ?
Pd1 N8 C116 C117 -175.7(11) . . . . ?
C114 C113 C117 C116 -5(2) . . . . ?
C112 C113 C117 C116 179.2(14) . . . . ?
N8 C116 C117 C113 1(2) . . . . ?
C102 O17 C118 C119 81.9(16) . . . . ?
O17 C118 C119 C123 -140.5(14) . . . . ?
O17 C118 C119 C120 47.2(19) . . . . ?
C123 C119 C120 C121 -2(2) . . . . ?
C118 C119 C120 C121 170.9(13) . . . . ?
C122 N9 C121 C120 0(2) . . . . ?
Pd1 N9 C121 C120 177.0(10) . . . . ?
C119 C120 C121 N9 1(2) . . . . ?
C121 N9 C122 C123 0(2) . . . . ?
Pd1 N9 C122 C123 -177.8(11) . . . . ?
N9 C122 C123 C119 0(2) . . . . ?
C120 C119 C123 C122 1(2) . . . . ?
C118 C119 C123 C122 -171.4(13) . . . . ?
C147 C127 C128 C133 91(2) . . . . ?
C147 C127 C128 C129 -82.8(19) . . . . ?
C133 C128 C129 C130 4(3) . . . . ?
C127 C128 C129 C130 177.5(14) . . . . ?
C148 O19 C130 C131 -65(2) . . . . ?
C148 O19 C130 C129 124.9(15) . . . . ?
C128 C129 C130 O19 172.6(15) . . . . ?
C128 C129 C130 C131 2(2) . . . . ?
O19 C130 C131 O20 9(2) . . . . ?
C129 C130 C131 O20 179.0(13) . . . . ?
O19 C130 C131 C132 -175.9(15) . . . . ?
C129 C130 C131 C132 -6(2) . . . . ?
C166 O20 C131 C130 169.5(14) . . . . ?
C166 O20 C131 C132 -6(2) . . . . ?
C130 C131 C132 C133 5(3) . . . . ?
O20 C131 C132 C133 179.7(14) . . . . ?
C129 C128 C133 C132 -5(3) . . . . ?
C127 C128 C133 C132 -178.3(15) . . . . ?
C129 C128 C133 C134 179.0(18) . . . . ?
C127 C128 C133 C134 6(3) . . . . ?
C131 C132 C133 C128 1(2) . . . . ?
C131 C132 C133 C134 177.4(15) . . . . ?
C128 C133 C134 C135 -100(2) . . . . ?
C132 C133 C134 C135 84(2) . . . . ?
C133 C134 C135 C136 -90(2) . . . . ?
C133 C134 C135 C140 92(2) . . . . ?
C140 C135 C136 C137 -1(3) . . . . ?
C134 C135 C136 C137 -178.9(18) . . . . ?
C160 O23 C137 C136 70(2) . . . . ?
C160 O23 C137 C138 -116(2) . . . . ?
C135 C136 C137 O23 177.4(18) . . . . ?
C135 C136 C137 C138 3(3) . . . . ?
C168 O24 C138 C139 -1(3) . . . . ?
C168 O24 C138 C137 -178.2(17) . . . . ?
O23 C137 C138 C139 -175.4(19) . . . . ?
C136 C137 C138 C139 -1(3) . . . . ?
O23 C137 C138 O24 2(3) . . . . ?
C136 C137 C138 O24 176.3(17) . . . . ?
O24 C138 C139 C140 180(2) . . . . ?
C137 C138 C139 C140 -4(4) . . . . ?
C138 C139 C140 C135 6(3) . . . . ?
C138 C139 C140 C141 -178(2) . . . . ?
C136 C135 C140 C139 -3(3) . . . . ?
C134 C135 C140 C139 174.6(17) . . . . ?
C136 C135 C140 C141 -179.8(19) . . . . ?
C134 C135 C140 C141 -2(3) . . . . ?
C139 C140 C141 C142 94(3) . . . . ?
C135 C140 C141 C142 -90(3) . . . . ?
C140 C141 C142 C147 95(3) . . . . ?
C140 C141 C142 C143 -79(2) . . . . ?
C147 C142 C143 C144 2(3) . . . . ?
C141 C142 C143 C144 176.6(18) . . . . ?
C142 C143 C144 C145 -3(3) . . . . ?
C142 C143 C144 O21 177.2(15) . . . . ?
C154 O21 C144 C143 15(2) . . . . ?
C154 O21 C144 C145 -165.0(15) . . . . ?
C167 O22 C145 C144 -168(2) . . . . ?
C167 O22 C145 C146 11(3) . . . . ?
C143 C144 C145 O22 -179(2) . . . . ?
O21 C144 C145 O22 2(3) . . . . ?
C143 C144 C145 C146 2(3) . . . . ?
O21 C144 C145 C146 -177.8(13) . . . . ?
O22 C145 C146 C147 179.8(16) . . . . ?
C144 C145 C146 C147 -1(2) . . . . ?
C145 C146 C147 C142 0(3) . . . . ?
C145 C146 C147 C127 -177.9(14) . . . . ?
C141 C142 C147 C146 -175(2) . . . . ?
C143 C142 C147 C146 -1(3) . . . . ?
C141 C142 C147 C127 3(3) . . . . ?
C143 C142 C147 C127 177.4(14) . . . . ?
C128 C127 C147 C146 82.3(19) . . . . ?
C128 C127 C147 C142 -96.2(19) . . . . ?
C130 O19 C148 C149 -107.7(16) . . . . ?
O19 C148 C149 C153 176.1(14) . . . . ?
O19 C148 C149 C150 -10(2) . . . . ?
C153 C149 C150 C151 -1(2) . . . . ?
C148 C149 C150 C151 -175.2(16) . . . . ?
C152 N10 C151 C150 3(2) . . . . ?
Pd2 N10 C151 C150 174.0(12) . . . . ?
C149 C150 C151 N10 -1(2) . . . . ?
C151 N10 C152 C153 -3(2) . . . . ?
Pd2 N10 C152 C153 -174.1(12) . . . . ?
C150 C149 C153 C152 1(2) . . . . ?
C148 C149 C153 C152 175.7(15) . . . . ?
N10 C152 C153 C149 1(3) . . . . ?
C144 O21 C154 C155 82.9(19) . . . . ?
O21 C154 C155 C159 -155.4(19) . . . . ?
O21 C154 C155 C156 29(2) . . . . ?
C159 C155 C156 C157 0(3) . . . . ?
C154 C155 C156 C157 175.2(16) . . . . ?
C158 N11 C157 C156 1(3) . . . . ?
Pd3 N11 C157 C156 175.9(13) . . . . ?
C155 C156 C157 N11 1(3) . . . . ?
C157 N11 C158 C159 -2(2) . . . . ?
Pd3 N11 C158 C159 -177.4(12) . . . . ?
C156 C155 C159 C158 -2(3) . . . . ?
C154 C155 C159 C158 -176.7(16) . . . . ?
N11 C158 C159 C155 3(3) . . . . ?
C137 O23 C160 C161 76(2) . . . . ?
O23 C160 C161 C162 44(3) . . . . ?
O23 C160 C161 C165 -131.9(18) . . . . ?
C165 C161 C162 C163 1(3) . . . . ?
C160 C161 C162 C163 -175.8(17) . . . . ?
C164 N12 C163 C162 -1(3) . . . . ?
Pd3 N12 C163 C162 174.2(15) . . . . ?
C161 C162 C163 N12 0(3) . . . . ?
C163 N12 C164 C165 1(2) . . . . ?
Pd3 N12 C164 C165 -173.9(13) . . . . ?
C162 C161 C165 C164 0(3) . . . . ?
C160 C161 C165 C164 176.0(16) . . . . ?
N12 C164 C165 C161 0(3) . . . . ?
C218 S10 O209 S9 -52.5(12) . . . . ?
C217 S10 O209 S9 61.6(12) . . . . ?
C218 S9 O209 S10 56.5(13) . . . . ?
C217 S9 O209 S10 -55.8(11) . . . . ?
O209 S9 C218 S10 -52.9(11) . . . . ?
C217 S9 C218 S10 62.0(11) . . . . ?
O209 S10 C218 S9 54.1(11) . . . . ?
C217 S10 C218 S9 -65.7(12) . . . . ?
O209 S10 C217 S9 -59.0(10) . . . . ?
C218 S10 C217 S9 60.5(11) . . . . ?
O209 S9 C217 S10 54.2(10) . . . . ?
C218 S9 C217 S10 -65.0(12) . . . . ?
